data_7020024
loop_
_publ_author_name
'Long, Changbai'
'Fan, Huiqing'

_publ_section_title
;
 Effect of lanthanum substitution at A site on structure and enhanced
 properties of new Aurivillius oxide K(0.25)Na(0.25)La(0.5)Bi(2)Nb(2)O(9).
;
_journal_issue 36
_journal_name_full 'Dalton transactions (Cambridge, England : 2003)'
_journal_page_first 11046
_journal_page_last 11054
_journal_paper_doi 10.1039/c2dt31085f
_journal_volume 41
_journal_year 2012
_chemical_formula_sum 'Bi2 K0.25 La0.5 Na0.25 Nb2 O9'
_chemical_formula_weight 832.74
_space_group_IT_number 36
_symmetry_cell_setting orthorhombic
_symmetry_space_group_name_Hall 'A -2 2a'
_symmetry_space_group_name_H-M 'A 21 a m'
_cell_angle_alpha 90.0
_cell_angle_beta 90.0
_cell_angle_gamma 90.0
_cell_formula_units_Z 4
_cell_length_a 5.50468(10)
_cell_length_b 5.49217(10)
_cell_length_c 25.05108(35)
_cell_measurement_temperature 298
_cell_volume 757.36(2)
_computing_structure_refinement GSAS
_diffrn_ambient_temperature 298
_diffrn_measurement_device_type 'XPert PRO MPD'
_pd_meas_2theta_range_inc 0.017
_pd_meas_2theta_range_max 129.994
_pd_meas_2theta_range_min 10.008
_pd_proc_2theta_range_inc 0.017
_pd_proc_2theta_range_max 129.99155
_pd_proc_2theta_range_min 10.00554
_refine_ls_goodness_of_fit_all 1.45
_refine_ls_matrix_type full
_refine_ls_number_parameters 71
_refine_ls_number_reflns 747
_refine_ls_number_restraints 0
_refine_ls_R_factor_gt 0.0551
_refine_ls_shift/su_max 0.05
_refine_ls_shift/su_mean 0.01
_refine_ls_wR_factor_ref 0.0729
_reflns_limit_h_max 6
_reflns_limit_h_min 0
_reflns_limit_k_max 6
_reflns_limit_k_min 0
_reflns_limit_l_max 30
_reflns_limit_l_min 0
_cod_data_source_file c2dt31085f.txt
_cod_data_source_block K0.25Na0.25La0.5Bi2Nb2O9
_cod_depositor_comments
;
The following automatic conversions were performed:

'_geom_bond_publ_flag' value 'N' changed to 'n' according to
/home/saulius/struct/CIF-dictionaries/cif_core.dic dictionary named
'cif_core.dic' version 2.4.1 from 2010-06-29 (384
times).

'_geom_angle_publ_flag' value 'N' changed to 'n' according
to /home/saulius/struct/CIF-dictionaries/cif_core.dic dictionary
named 'cif_core.dic' version 2.4.1 from 2010-06-29 (1662 times).

Automatic conversion script
Id: cif_fix_values 1891 2012-01-12 08:04:46Z andrius 
;
_cod_original_cell_volume 757.361(22)
_cod_original_formula_sum 'Bi2.00 K0.25 La0.50 Na0.25 Nb2 O9'
_cod_database_code 7020024

loop_
_symmetry_equiv_pos_site_id
_symmetry_equiv_pos_as_xyz
1 +x,+y,+z
2 +x+1/2,-y,-z
3 +x+1/2,-y,+z
4 +x,+y,-z
101 +x,+y+1/2,+z+1/2
102 +x+1/2,-y+1/2,-z+1/2
103 +x+1/2,-y+1/2,+z+1/2
104 +x,+y+1/2,-z+1/2

loop_
_atom_site_type_symbol
_atom_site_label
_atom_site_fract_x
_atom_site_fract_y
_atom_site_fract_z
_atom_site_occupancy
_atom_site_thermal_displace_type
_atom_site_U_iso_or_equiv
_atom_site_symmetry_multiplicity
K K1 0.0 0.2365(12) 0.0 0.1910(22) Uiso 0.0090(6) 4
Na Na1 0.0 0.2365(12) 0.0 0.1969(19) Uiso 0.0090(6) 4
La La1 0.0 0.2365(12) 0.0 0.358(5) Uiso 0.0090(6) 4
Bi Bi1 0.0 0.2365(12) 0.0 0.254(6) Uiso 0.0090(6) 4
K K2 0.4918(16) 0.7376(4) 0.20056(4) 0.0295(11) Uiso 0.01550(18) 8
Na Na2 0.4918(16) 0.7376(4) 0.20056(4) 0.0266(10) Uiso 0.01550(18) 8
La La2 0.4918(16) 0.7376(4) 0.20056(4) 0.0710(26) Uiso 0.01550(18) 8
Bi Bi2 0.4918(16) 0.7376(4) 0.20056(4) 0.8729(29) Uiso 0.01550(18) 8
Nb Nb1 0.4784(12) 0.7463(13) 0.41436(6) 1.0 Uiso 0.0032(4) 8
O O1 0.509(11) 0.241(9) 0.0 1.0 Uiso 0.0244(22) 4
O O2 0.437(4) 0.791(4) 0.3441(5) 1.0 Uiso 0.0244(22) 8
O O3 0.719(8) -0.011(14) 0.2439(10) 1.0 Uiso 0.0244(22) 8
O O4 0.681(5) 0.976(5) 0.0821(5) 1.0 Uiso 0.0244(22) 8
O O5 0.742(13) 0.987(8) 0.5758(5) 1.0 Uiso 0.0244(22) 8

loop_
_atom_type_symbol
_atom_type_number_in_cell
K 1.0
Na 1
La 2.0
Bi 8.0
Nb 8.0
O 36.0

loop_
_diffrn_radiation_wavelength
_diffrn_radiation_wavelength_wt
_diffrn_radiation_type
1.540598 1.000 CuK\a1
1.544426 0.500 CuK\a2

loop_
_geom_angle_atom_site_label_1
_geom_angle_atom_site_label_2
_geom_angle_atom_site_label_3
_geom_angle
_geom_angle_site_symmetry_1
_geom_angle_site_symmetry_3
_geom_angle_publ_flag
K1 K1 K1 89.786(15) 2_455 2_465 n
K1 K1 K1 93.31(29) 2_455 2_555 n
K1 K1 K1 176.90(28) 2_455 2_565 n
K1 K1 Na1 0.0 2_455 2_455 n
K1 K1 Na1 89.786(15) 2_455 2_465 n
K1 K1 Na1 93.31(29) 2_455 2_555 n
K1 K1 Na1 176.90(28) 2_455 2_565 n
K1 K1 La1 0.0 2_455 2_455 n
K1 K1 La1 89.786(15) 2_455 2_465 n
K1 K1 La1 93.31(29) 2_455 2_555 n
K1 K1 La1 176.90(28) 2_455 2_565 n
K1 K1 Bi1 0.0 2_455 2_455 n
K1 K1 Bi1 89.786(15) 2_455 2_465 n
K1 K1 Bi1 93.31(29) 2_455 2_555 n
K1 K1 Bi1 176.90(28) 2_455 2_565 n
K1 K1 Nb1 55.10(10) 2_455 101_444 n
K1 K1 Nb1 125.07(21) 2_455 101_544 n
K1 K1 Nb1 56.04(16) 2_455 102_455 n
K1 K1 Nb1 121.55(12) 2_455 102_465 n
K1 K1 Nb1 56.04(16) 2_455 103_454 n
K1 K1 Nb1 121.55(12) 2_455 103_464 n
K1 K1 Nb1 55.10(10) 2_455 104_445 n
K1 K1 Nb1 125.07(21) 2_455 104_545 n
K1 K1 O1 43.8(10) 2_455 1_455 n
K1 K1 K1 176.90(28) 2_465 2_555 n
K1 K1 K1 87.12(26) 2_465 2_565 n
K1 K1 Na1 89.786(15) 2_465 2_455 n
K1 K1 Na1 0.0 2_465 2_465 n
K1 K1 Na1 176.90(28) 2_465 2_555 n
K1 K1 Na1 87.12(26) 2_465 2_565 n
K1 K1 La1 89.786(15) 2_465 2_455 n
K1 K1 La1 0.0 2_465 2_465 n
K1 K1 La1 176.90(28) 2_465 2_555 n
K1 K1 La1 87.12(26) 2_465 2_565 n
K1 K1 Bi1 89.786(15) 2_465 2_455 n
K1 K1 Bi1 0.0 2_465 2_465 n
K1 K1 Bi1 176.90(28) 2_465 2_555 n
K1 K1 Bi1 87.12(26) 2_465 2_565 n
K1 K1 Nb1 55.75(10) 2_465 101_444 n
K1 K1 Nb1 121.52(22) 2_465 101_544 n
K1 K1 Nb1 122.62(11) 2_465 102_455 n
K1 K1 Nb1 53.06(15) 2_465 102_465 n
K1 K1 Nb1 122.62(11) 2_465 103_454 n
K1 K1 Nb1 53.06(15) 2_465 103_464 n
K1 K1 Nb1 55.75(10) 2_465 104_445 n
K1 K1 Nb1 121.52(22) 2_465 104_545 n
K1 K1 O1 46.0(10) 2_465 1_455 n
K1 K1 K1 89.786(15) 2_555 2_565 n
K1 K1 Na1 93.31(29) 2_555 2_455 n
K1 K1 Na1 176.90(28) 2_555 2_465 n
K1 K1 Na1 0.0 2_555 2_555 n
K1 K1 Na1 89.786(15) 2_555 2_565 n
K1 K1 La1 93.31(29) 2_555 2_455 n
K1 K1 La1 176.90(28) 2_555 2_465 n
K1 K1 La1 0.0 2_555 2_555 n
K1 K1 La1 89.786(15) 2_555 2_565 n
K1 K1 Bi1 93.31(29) 2_555 2_455 n
K1 K1 Bi1 176.90(28) 2_555 2_465 n
K1 K1 Bi1 0.0 2_555 2_555 n
K1 K1 Bi1 89.786(15) 2_555 2_565 n
K1 K1 Nb1 126.35(21) 2_555 101_444 n
K1 K1 Nb1 56.43(11) 2_555 101_544 n
K1 K1 Nb1 59.47(17) 2_555 102_455 n
K1 K1 Nb1 124.87(12) 2_555 102_465 n
K1 K1 Nb1 59.47(17) 2_555 103_454 n
K1 K1 Nb1 124.87(12) 2_555 103_464 n
K1 K1 Nb1 126.35(21) 2_555 104_445 n
K1 K1 Nb1 56.43(11) 2_555 104_545 n
K1 K1 O1 137.1(11) 2_555 1_455 n
K1 K1 Na1 176.90(28) 2_565 2_455 n
K1 K1 Na1 87.12(26) 2_565 2_465 n
K1 K1 Na1 89.786(15) 2_565 2_555 n
K1 K1 Na1 0.0 2_565 2_565 n
K1 K1 La1 176.90(28) 2_565 2_455 n
K1 K1 La1 87.12(26) 2_565 2_465 n
K1 K1 La1 89.786(15) 2_565 2_555 n
K1 K1 La1 0.0 2_565 2_565 n
K1 K1 Bi1 176.90(28) 2_565 2_455 n
K1 K1 Bi1 87.12(26) 2_565 2_465 n
K1 K1 Bi1 89.786(15) 2_565 2_555 n
K1 K1 Bi1 0.0 2_565 2_565 n
K1 K1 Nb1 122.76(21) 2_565 101_444 n
K1 K1 Nb1 56.93(11) 2_565 101_544 n
K1 K1 Nb1 125.94(11) 2_565 102_455 n
K1 K1 Nb1 56.29(16) 2_565 102_465 n
K1 K1 Nb1 125.94(11) 2_565 103_454 n
K1 K1 Nb1 56.29(16) 2_565 103_464 n
K1 K1 Nb1 122.76(21) 2_565 104_445 n
K1 K1 Nb1 56.93(11) 2_565 104_545 n
K1 K1 O1 133.1(11) 2_565 1_455 n
Na1 K1 Na1 89.786(15) 2_455 2_465 n
Na1 K1 Na1 93.31(29) 2_455 2_555 n
Na1 K1 Na1 176.90(28) 2_455 2_565 n
Na1 K1 La1 0.0 2_455 2_455 n
Na1 K1 La1 89.786(15) 2_455 2_465 n
Na1 K1 La1 93.31(29) 2_455 2_555 n
Na1 K1 La1 176.90(28) 2_455 2_565 n
Na1 K1 Bi1 0.0 2_455 2_455 n
Na1 K1 Bi1 89.786(15) 2_455 2_465 n
Na1 K1 Bi1 93.31(29) 2_455 2_555 n
Na1 K1 Bi1 176.90(28) 2_455 2_565 n
Na1 K1 Nb1 55.10(10) 2_455 101_444 n
Na1 K1 Nb1 125.07(21) 2_455 101_544 n
Na1 K1 Nb1 56.04(16) 2_455 102_455 n
Na1 K1 Nb1 121.55(12) 2_455 102_465 n
Na1 K1 Nb1 56.04(16) 2_455 103_454 n
Na1 K1 Nb1 121.55(12) 2_455 103_464 n
Na1 K1 Nb1 55.10(10) 2_455 104_445 n
Na1 K1 Nb1 125.07(21) 2_455 104_545 n
Na1 K1 O1 43.8(10) 2_455 1_455 n
Na1 K1 Na1 176.90(28) 2_465 2_555 n
Na1 K1 Na1 87.12(26) 2_465 2_565 n
Na1 K1 La1 89.786(15) 2_465 2_455 n
Na1 K1 La1 0.0 2_465 2_465 n
Na1 K1 La1 176.90(28) 2_465 2_555 n
Na1 K1 La1 87.12(26) 2_465 2_565 n
Na1 K1 Bi1 89.786(15) 2_465 2_455 n
Na1 K1 Bi1 0.0 2_465 2_465 n
Na1 K1 Bi1 176.90(28) 2_465 2_555 n
Na1 K1 Bi1 87.12(26) 2_465 2_565 n
Na1 K1 Nb1 55.75(10) 2_465 101_444 n
Na1 K1 Nb1 121.52(22) 2_465 101_544 n
Na1 K1 Nb1 122.62(11) 2_465 102_455 n
Na1 K1 Nb1 53.06(15) 2_465 102_465 n
Na1 K1 Nb1 122.62(11) 2_465 103_454 n
Na1 K1 Nb1 53.06(15) 2_465 103_464 n
Na1 K1 Nb1 55.75(10) 2_465 104_445 n
Na1 K1 Nb1 121.52(22) 2_465 104_545 n
Na1 K1 O1 46.0(10) 2_465 1_455 n
Na1 K1 Na1 89.786(15) 2_555 2_565 n
Na1 K1 La1 93.31(29) 2_555 2_455 n
Na1 K1 La1 176.90(28) 2_555 2_465 n
Na1 K1 La1 0.0 2_555 2_555 n
Na1 K1 La1 89.786(15) 2_555 2_565 n
Na1 K1 Bi1 93.31(29) 2_555 2_455 n
Na1 K1 Bi1 176.90(28) 2_555 2_465 n
Na1 K1 Bi1 0.0 2_555 2_555 n
Na1 K1 Bi1 89.786(15) 2_555 2_565 n
Na1 K1 Nb1 126.35(21) 2_555 101_444 n
Na1 K1 Nb1 56.43(11) 2_555 101_544 n
Na1 K1 Nb1 59.47(17) 2_555 102_455 n
Na1 K1 Nb1 124.87(12) 2_555 102_465 n
Na1 K1 Nb1 59.47(17) 2_555 103_454 n
Na1 K1 Nb1 124.87(12) 2_555 103_464 n
Na1 K1 Nb1 126.35(21) 2_555 104_445 n
Na1 K1 Nb1 56.43(11) 2_555 104_545 n
Na1 K1 O1 137.1(11) 2_555 1_455 n
Na1 K1 La1 176.90(28) 2_565 2_455 n
Na1 K1 La1 87.12(26) 2_565 2_465 n
Na1 K1 La1 89.786(15) 2_565 2_555 n
Na1 K1 La1 0.0 2_565 2_565 n
Na1 K1 Bi1 176.90(28) 2_565 2_455 n
Na1 K1 Bi1 87.12(26) 2_565 2_465 n
Na1 K1 Bi1 89.786(15) 2_565 2_555 n
Na1 K1 Bi1 0.0 2_565 2_565 n
Na1 K1 Nb1 122.76(21) 2_565 101_444 n
Na1 K1 Nb1 56.93(11) 2_565 101_544 n
Na1 K1 Nb1 125.94(11) 2_565 102_455 n
Na1 K1 Nb1 56.29(16) 2_565 102_465 n
Na1 K1 Nb1 125.94(11) 2_565 103_454 n
Na1 K1 Nb1 56.29(16) 2_565 103_464 n
Na1 K1 Nb1 122.76(21) 2_565 104_445 n
Na1 K1 Nb1 56.93(11) 2_565 104_545 n
Na1 K1 O1 133.1(11) 2_565 1_455 n
La1 K1 La1 89.786(15) 2_455 2_465 n
La1 K1 La1 93.31(29) 2_455 2_555 n
La1 K1 La1 176.90(28) 2_455 2_565 n
La1 K1 Bi1 0.0 2_455 2_455 n
La1 K1 Bi1 89.786(15) 2_455 2_465 n
La1 K1 Bi1 93.31(29) 2_455 2_555 n
La1 K1 Bi1 176.90(28) 2_455 2_565 n
La1 K1 Nb1 55.10(10) 2_455 101_444 n
La1 K1 Nb1 125.07(21) 2_455 101_544 n
La1 K1 Nb1 56.04(16) 2_455 102_455 n
La1 K1 Nb1 121.55(12) 2_455 102_465 n
La1 K1 Nb1 56.04(16) 2_455 103_454 n
La1 K1 Nb1 121.55(12) 2_455 103_464 n
La1 K1 Nb1 55.10(10) 2_455 104_445 n
La1 K1 Nb1 125.07(21) 2_455 104_545 n
La1 K1 O1 43.8(10) 2_455 1_455 n
La1 K1 La1 176.90(28) 2_465 2_555 n
La1 K1 La1 87.12(26) 2_465 2_565 n
La1 K1 Bi1 89.786(15) 2_465 2_455 n
La1 K1 Bi1 0.0 2_465 2_465 n
La1 K1 Bi1 176.90(28) 2_465 2_555 n
La1 K1 Bi1 87.12(26) 2_465 2_565 n
La1 K1 Nb1 55.75(10) 2_465 101_444 n
La1 K1 Nb1 121.52(22) 2_465 101_544 n
La1 K1 Nb1 122.62(11) 2_465 102_455 n
La1 K1 Nb1 53.06(15) 2_465 102_465 n
La1 K1 Nb1 122.62(11) 2_465 103_454 n
La1 K1 Nb1 53.06(15) 2_465 103_464 n
La1 K1 Nb1 55.75(10) 2_465 104_445 n
La1 K1 Nb1 121.52(22) 2_465 104_545 n
La1 K1 O1 46.0(10) 2_465 1_455 n
La1 K1 La1 89.786(15) 2_555 2_565 n
La1 K1 Bi1 93.31(29) 2_555 2_455 n
La1 K1 Bi1 176.90(28) 2_555 2_465 n
La1 K1 Bi1 0.0 2_555 2_555 n
La1 K1 Bi1 89.786(15) 2_555 2_565 n
La1 K1 Nb1 126.35(21) 2_555 101_444 n
La1 K1 Nb1 56.43(11) 2_555 101_544 n
La1 K1 Nb1 59.47(17) 2_555 102_455 n
La1 K1 Nb1 124.87(12) 2_555 102_465 n
La1 K1 Nb1 59.47(17) 2_555 103_454 n
La1 K1 Nb1 124.87(12) 2_555 103_464 n
La1 K1 Nb1 126.35(21) 2_555 104_445 n
La1 K1 Nb1 56.43(11) 2_555 104_545 n
La1 K1 O1 137.1(11) 2_555 1_455 n
La1 K1 Bi1 176.90(28) 2_565 2_455 n
La1 K1 Bi1 87.12(26) 2_565 2_465 n
La1 K1 Bi1 89.786(15) 2_565 2_555 n
La1 K1 Bi1 0.0 2_565 2_565 n
La1 K1 Nb1 122.76(21) 2_565 101_444 n
La1 K1 Nb1 56.93(11) 2_565 101_544 n
La1 K1 Nb1 125.94(11) 2_565 102_455 n
La1 K1 Nb1 56.29(16) 2_565 102_465 n
La1 K1 Nb1 125.94(11) 2_565 103_454 n
La1 K1 Nb1 56.29(16) 2_565 103_464 n
La1 K1 Nb1 122.76(21) 2_565 104_445 n
La1 K1 Nb1 56.93(11) 2_565 104_545 n
La1 K1 O1 133.1(11) 2_565 1_455 n
Bi1 K1 Bi1 89.786(15) 2_455 2_465 n
Bi1 K1 Bi1 93.31(29) 2_455 2_555 n
Bi1 K1 Bi1 176.90(28) 2_455 2_565 n
Bi1 K1 Nb1 55.10(10) 2_455 101_444 n
Bi1 K1 Nb1 125.07(21) 2_455 101_544 n
Bi1 K1 Nb1 56.04(16) 2_455 102_455 n
Bi1 K1 Nb1 121.55(12) 2_455 102_465 n
Bi1 K1 Nb1 56.04(16) 2_455 103_454 n
Bi1 K1 Nb1 121.55(12) 2_455 103_464 n
Bi1 K1 Nb1 55.10(10) 2_455 104_445 n
Bi1 K1 Nb1 125.07(21) 2_455 104_545 n
Bi1 K1 O1 43.8(10) 2_455 1_455 n
Bi1 K1 Bi1 176.90(28) 2_465 2_555 n
Bi1 K1 Bi1 87.12(26) 2_465 2_565 n
Bi1 K1 Nb1 55.75(10) 2_465 101_444 n
Bi1 K1 Nb1 121.52(22) 2_465 101_544 n
Bi1 K1 Nb1 122.62(11) 2_465 102_455 n
Bi1 K1 Nb1 53.06(15) 2_465 102_465 n
Bi1 K1 Nb1 122.62(11) 2_465 103_454 n
Bi1 K1 Nb1 53.06(15) 2_465 103_464 n
Bi1 K1 Nb1 55.75(10) 2_465 104_445 n
Bi1 K1 Nb1 121.52(22) 2_465 104_545 n
Bi1 K1 O1 46.0(10) 2_465 1_455 n
Bi1 K1 Bi1 89.786(15) 2_555 2_565 n
Bi1 K1 Nb1 126.35(21) 2_555 101_444 n
Bi1 K1 Nb1 56.43(11) 2_555 101_544 n
Bi1 K1 Nb1 59.47(17) 2_555 102_455 n
Bi1 K1 Nb1 124.87(12) 2_555 102_465 n
Bi1 K1 Nb1 59.47(17) 2_555 103_454 n
Bi1 K1 Nb1 124.87(12) 2_555 103_464 n
Bi1 K1 Nb1 126.35(21) 2_555 104_445 n
Bi1 K1 Nb1 56.43(11) 2_555 104_545 n
Bi1 K1 O1 137.1(11) 2_555 1_455 n
Bi1 K1 Nb1 122.76(21) 2_565 101_444 n
Bi1 K1 Nb1 56.93(11) 2_565 101_544 n
Bi1 K1 Nb1 125.94(11) 2_565 102_455 n
Bi1 K1 Nb1 56.29(16) 2_565 102_465 n
Bi1 K1 Nb1 125.94(11) 2_565 103_454 n
Bi1 K1 Nb1 56.29(16) 2_565 103_464 n
Bi1 K1 Nb1 122.76(21) 2_565 104_445 n
Bi1 K1 Nb1 56.93(11) 2_565 104_545 n
Bi1 K1 O1 133.1(11) 2_565 1_455 n
Nb1 K1 Nb1 104.05(4) 101_444 101_544 n
Nb1 K1 Nb1 111.10(19) 101_444 102_455 n
Nb1 K1 Nb1 108.77(18) 101_444 102_465 n
Nb1 K1 Nb1 66.89(16) 101_444 103_454 n
Nb1 K1 Nb1 66.47(16) 101_444 103_464 n
Nb1 K1 Nb1 73.53(13) 101_444 104_445 n
Nb1 K1 Nb1 177.02(22) 101_444 104_545 n
Nb1 K1 O1 36.77(7) 101_444 1_455 n
Nb1 K1 Nb1 115.87(20) 101_544 102_455 n
Nb1 K1 Nb1 113.18(19) 101_544 102_465 n
Nb1 K1 Nb1 69.04(16) 101_544 103_454 n
Nb1 K1 Nb1 68.46(16) 101_544 103_464 n
Nb1 K1 Nb1 177.02(22) 101_544 104_445 n
Nb1 K1 Nb1 78.32(14) 101_544 104_545 n
Nb1 K1 O1 140.81(8) 101_544 1_455 n
Nb1 K1 Nb1 103.88(4) 102_455 102_465 n
Nb1 K1 Nb1 77.90(21) 102_455 103_454 n
Nb1 K1 Nb1 175.65(21) 102_455 103_464 n
Nb1 K1 Nb1 66.89(16) 102_455 104_445 n
Nb1 K1 Nb1 69.04(16) 102_455 104_545 n
Nb1 K1 O1 88.4(8) 102_455 1_455 n
Nb1 K1 Nb1 175.65(21) 102_465 103_454 n
Nb1 K1 Nb1 74.07(19) 102_465 103_464 n
Nb1 K1 Nb1 66.47(16) 102_465 104_445 n
Nb1 K1 Nb1 68.46(16) 102_465 104_545 n
Nb1 K1 O1 87.7(8) 102_465 1_455 n
Nb1 K1 Nb1 103.88(4) 103_454 103_464 n
Nb1 K1 Nb1 111.10(19) 103_454 104_445 n
Nb1 K1 Nb1 115.87(20) 103_454 104_545 n
Nb1 K1 O1 88.4(8) 103_454 1_455 n
Nb1 K1 Nb1 108.77(18) 103_464 104_445 n
Nb1 K1 Nb1 113.18(19) 103_464 104_545 n
Nb1 K1 O1 87.7(8) 103_464 1_455 n
Nb1 K1 Nb1 104.05(4) 104_445 104_545 n
Nb1 K1 O1 36.77(7) 104_445 1_455 n
Nb1 K1 O1 140.81(8) 104_545 1_455 n
K1 Na1 K1 89.786(15) 2_455 2_465 n
K1 Na1 K1 93.31(29) 2_455 2_555 n
K1 Na1 K1 176.90(28) 2_455 2_565 n
K1 Na1 Na1 0.0 2_455 2_455 n
K1 Na1 Na1 93.31(29) 2_455 2_555 n
K1 Na1 La1 0.0 2_455 2_455 n
K1 Na1 La1 93.31(29) 2_455 2_555 n
K1 Na1 O1 43.8(10) 2_455 1_455 n
K1 Na1 O1 47.7(14) 2_455 2_455 n
K1 Na1 O4 88.2(7) 2_455 2_465 n
K1 Na1 O4 88.2(7) 2_455 3_465 n
K1 Na1 O5 88.1(13) 2_455 101_444 n
K1 Na1 O5 136.5(9) 2_455 102_465 n
K1 Na1 O5 136.5(9) 2_455 103_464 n
K1 Na1 O5 88.1(13) 2_455 104_445 n
K1 Na1 K1 176.90(28) 2_465 2_555 n
K1 Na1 K1 87.12(26) 2_465 2_565 n
K1 Na1 Na1 89.786(15) 2_465 2_455 n
K1 Na1 Na1 176.90(28) 2_465 2_555 n
K1 Na1 La1 89.786(15) 2_465 2_455 n
K1 Na1 La1 176.90(28) 2_465 2_555 n
K1 Na1 O1 46.0(10) 2_465 1_455 n
K1 Na1 O1 137.5(13) 2_465 2_455 n
K1 Na1 O4 126.7(5) 2_465 2_465 n
K1 Na1 O4 126.7(5) 2_465 3_465 n
K1 Na1 O5 43.9(9) 2_465 101_444 n
K1 Na1 O5 86.2(13) 2_465 102_465 n
K1 Na1 O5 86.2(13) 2_465 103_464 n
K1 Na1 O5 43.9(9) 2_465 104_445 n
K1 Na1 K1 89.786(15) 2_555 2_565 n
K1 Na1 Na1 93.31(29) 2_555 2_455 n
K1 Na1 Na1 0.0 2_555 2_555 n
K1 Na1 La1 93.31(29) 2_555 2_455 n
K1 Na1 La1 0.0 2_555 2_555 n
K1 Na1 O1 137.1(11) 2_555 1_455 n
K1 Na1 O1 45.6(14) 2_555 2_455 n
K1 Na1 O4 53.5(5) 2_555 2_465 n
K1 Na1 O4 53.5(5) 2_555 3_465 n
K1 Na1 O5 136.1(9) 2_555 101_444 n
K1 Na1 O5 91.5(13) 2_555 102_465 n
K1 Na1 O5 91.5(13) 2_555 103_464 n
K1 Na1 O5 136.1(9) 2_555 104_445 n
K1 Na1 Na1 176.90(28) 2_565 2_455 n
K1 Na1 Na1 89.786(15) 2_565 2_555 n
K1 Na1 La1 176.90(28) 2_565 2_455 n
K1 Na1 La1 89.786(15) 2_565 2_555 n
K1 Na1 O1 133.1(11) 2_565 1_455 n
K1 Na1 O1 135.4(13) 2_565 2_455 n
K1 Na1 O4 93.6(6) 2_565 2_465 n
K1 Na1 O4 93.6(6) 2_565 3_465 n
K1 Na1 O5 89.6(13) 2_565 101_444 n
K1 Na1 O5 43.3(9) 2_565 102_465 n
K1 Na1 O5 43.3(9) 2_565 103_464 n
K1 Na1 O5 89.6(13) 2_565 104_445 n
Na1 Na1 Na1 93.31(29) 2_455 2_555 n
Na1 Na1 La1 0.0 2_455 2_455 n
Na1 Na1 La1 93.31(29) 2_455 2_555 n
Na1 Na1 O1 43.8(10) 2_455 1_455 n
Na1 Na1 O1 47.7(14) 2_455 2_455 n
Na1 Na1 O4 88.2(7) 2_455 2_465 n
Na1 Na1 O4 88.2(7) 2_455 3_465 n
Na1 Na1 O5 88.1(13) 2_455 101_444 n
Na1 Na1 O5 136.5(9) 2_455 102_465 n
Na1 Na1 O5 136.5(9) 2_455 103_464 n
Na1 Na1 O5 88.1(13) 2_455 104_445 n
Na1 Na1 La1 93.31(29) 2_555 2_455 n
Na1 Na1 La1 0.0 2_555 2_555 n
Na1 Na1 O1 137.1(11) 2_555 1_455 n
Na1 Na1 O1 45.6(14) 2_555 2_455 n
Na1 Na1 O4 53.5(5) 2_555 2_465 n
Na1 Na1 O4 53.5(5) 2_555 3_465 n
Na1 Na1 O5 136.1(9) 2_555 101_444 n
Na1 Na1 O5 91.5(13) 2_555 102_465 n
Na1 Na1 O5 91.5(13) 2_555 103_464 n
Na1 Na1 O5 136.1(9) 2_555 104_445 n
La1 Na1 La1 93.31(29) 2_455 2_555 n
La1 Na1 O1 43.8(10) 2_455 1_455 n
La1 Na1 O1 47.7(14) 2_455 2_455 n
La1 Na1 O4 88.2(7) 2_455 2_465 n
La1 Na1 O4 88.2(7) 2_455 3_465 n
La1 Na1 O5 88.1(13) 2_455 101_444 n
La1 Na1 O5 136.5(9) 2_455 102_465 n
La1 Na1 O5 136.5(9) 2_455 103_464 n
La1 Na1 O5 88.1(13) 2_455 104_445 n
La1 Na1 O1 137.1(11) 2_555 1_455 n
La1 Na1 O1 45.6(14) 2_555 2_455 n
La1 Na1 O4 53.5(5) 2_555 2_465 n
La1 Na1 O4 53.5(5) 2_555 3_465 n
La1 Na1 O5 136.1(9) 2_555 101_444 n
La1 Na1 O5 91.5(13) 2_555 102_465 n
La1 Na1 O5 91.5(13) 2_555 103_464 n
La1 Na1 O5 136.1(9) 2_555 104_445 n
O1 Na1 O1 91.5(17) 1_455 2_455 n
O1 Na1 O4 113.0(8) 1_455 2_465 n
O1 Na1 O4 113.0(8) 1_455 3_465 n
O1 Na1 O5 58.5(14) 1_455 101_444 n
O1 Na1 O5 118.4(15) 1_455 102_465 n
O1 Na1 O5 118.4(15) 1_455 103_464 n
O1 Na1 O5 58.5(14) 1_455 104_445 n
O1 Na1 O4 62.4(8) 2_455 2_465 n
O1 Na1 O4 62.4(8) 2_455 3_465 n
O1 Na1 O5 120.7(12) 2_455 101_444 n
O1 Na1 O5 122.6(12) 2_455 102_465 n
O1 Na1 O5 122.6(12) 2_455 103_464 n
O1 Na1 O5 120.7(12) 2_455 104_445 n
O4 Na1 O4 106.5(11) 2_465 3_465 n
O4 Na1 O5 169.9(12) 2_465 101_444 n
O4 Na1 O5 61.0(10) 2_465 102_465 n
O4 Na1 O5 127.8(14) 2_465 103_464 n
O4 Na1 O5 82.7(10) 2_465 104_445 n
O4 Na1 O5 82.7(10) 3_465 101_444 n
O4 Na1 O5 127.8(14) 3_465 102_465 n
O4 Na1 O5 61.0(10) 3_465 103_464 n
O4 Na1 O5 169.9(12) 3_465 104_445 n
O5 Na1 O5 116.66(33) 101_444 102_465 n
O5 Na1 O5 59.96(23) 101_444 103_464 n
O5 Na1 O5 87.7(18) 101_444 104_445 n
O5 Na1 O5 86.5(17) 102_465 103_464 n
O5 Na1 O5 59.96(23) 102_465 104_445 n
O5 Na1 O5 116.66(33) 103_464 104_445 n
K1 La1 K1 89.786(15) 2_455 2_465 n
K1 La1 K1 93.31(29) 2_455 2_555 n
K1 La1 K1 176.90(28) 2_455 2_565 n
K1 La1 Na1 0.0 2_455 2_455 n
K1 La1 Na1 93.31(29) 2_455 2_555 n
K1 La1 O1 43.8(10) 2_455 1_455 n
K1 La1 O1 47.7(14) 2_455 2_455 n
K1 La1 O4 88.2(7) 2_455 2_465 n
K1 La1 O4 88.2(7) 2_455 3_465 n
K1 La1 O5 88.1(13) 2_455 101_444 n
K1 La1 O5 88.1(13) 2_455 104_445 n
K1 La1 K1 176.90(28) 2_465 2_555 n
K1 La1 K1 87.12(26) 2_465 2_565 n
K1 La1 Na1 89.786(15) 2_465 2_455 n
K1 La1 Na1 176.90(28) 2_465 2_555 n
K1 La1 O1 46.0(10) 2_465 1_455 n
K1 La1 O1 137.5(13) 2_465 2_455 n
K1 La1 O4 126.7(5) 2_465 2_465 n
K1 La1 O4 126.7(5) 2_465 3_465 n
K1 La1 O5 43.9(9) 2_465 101_444 n
K1 La1 O5 43.9(9) 2_465 104_445 n
K1 La1 K1 89.786(15) 2_555 2_565 n
K1 La1 Na1 93.31(29) 2_555 2_455 n
K1 La1 Na1 0.0 2_555 2_555 n
K1 La1 O1 137.1(11) 2_555 1_455 n
K1 La1 O1 45.6(14) 2_555 2_455 n
K1 La1 O4 53.5(5) 2_555 2_465 n
K1 La1 O4 53.5(5) 2_555 3_465 n
K1 La1 O5 136.1(9) 2_555 101_444 n
K1 La1 O5 136.1(9) 2_555 104_445 n
K1 La1 Na1 176.90(28) 2_565 2_455 n
K1 La1 Na1 89.786(15) 2_565 2_555 n
K1 La1 O1 133.1(11) 2_565 1_455 n
K1 La1 O1 135.4(13) 2_565 2_455 n
K1 La1 O4 93.6(6) 2_565 2_465 n
K1 La1 O4 93.6(6) 2_565 3_465 n
K1 La1 O5 89.6(13) 2_565 101_444 n
K1 La1 O5 89.6(13) 2_565 104_445 n
Na1 La1 Na1 93.31(29) 2_455 2_555 n
Na1 La1 O1 43.8(10) 2_455 1_455 n
Na1 La1 O1 47.7(14) 2_455 2_455 n
Na1 La1 O4 88.2(7) 2_455 2_465 n
Na1 La1 O4 88.2(7) 2_455 3_465 n
Na1 La1 O5 88.1(13) 2_455 101_444 n
Na1 La1 O5 88.1(13) 2_455 104_445 n
Na1 La1 O1 137.1(11) 2_555 1_455 n
Na1 La1 O1 45.6(14) 2_555 2_455 n
Na1 La1 O4 53.5(5) 2_555 2_465 n
Na1 La1 O4 53.5(5) 2_555 3_465 n
Na1 La1 O5 136.1(9) 2_555 101_444 n
Na1 La1 O5 136.1(9) 2_555 104_445 n
O1 La1 O1 91.5(17) 1_455 2_455 n
O1 La1 O4 113.0(8) 1_455 2_465 n
O1 La1 O4 113.0(8) 1_455 3_465 n
O1 La1 O5 58.5(14) 1_455 101_444 n
O1 La1 O5 58.5(14) 1_455 104_445 n
O1 La1 O4 62.4(8) 2_455 2_465 n
O1 La1 O4 62.4(8) 2_455 3_465 n
O1 La1 O5 120.7(12) 2_455 101_444 n
O1 La1 O5 120.7(12) 2_455 104_445 n
O4 La1 O4 106.5(11) 2_465 3_465 n
O4 La1 O5 169.9(12) 2_465 101_444 n
O4 La1 O5 82.7(10) 2_465 104_445 n
O4 La1 O5 82.7(10) 3_465 101_444 n
O4 La1 O5 169.9(12) 3_465 104_445 n
O5 La1 O5 87.7(18) 101_444 104_445 n
K1 Bi1 K1 89.786(15) 2_455 2_465 n
K1 Bi1 K1 93.31(29) 2_455 2_555 n
K1 Bi1 K1 176.90(28) 2_455 2_565 n
K1 Bi1 O4 88.2(7) 2_455 2_465 n
K1 Bi1 O4 88.2(7) 2_455 3_465 n
K1 Bi1 K1 176.90(28) 2_465 2_555 n
K1 Bi1 K1 87.12(26) 2_465 2_565 n
K1 Bi1 O4 126.7(5) 2_465 2_465 n
K1 Bi1 O4 126.7(5) 2_465 3_465 n
K1 Bi1 K1 89.786(15) 2_555 2_565 n
K1 Bi1 O4 53.5(5) 2_555 2_465 n
K1 Bi1 O4 53.5(5) 2_555 3_465 n
K1 Bi1 O4 93.6(6) 2_565 2_465 n
K1 Bi1 O4 93.6(6) 2_565 3_465 n
O4 Bi1 O4 106.5(11) 2_465 3_465 n
La2 La2 La2 95.94(5) 102_465 102_565 n
La2 La2 La2 65.14(7) 102_465 104_545 n
La2 La2 La2 61.63(7) 102_465 104_555 n
La2 La2 O2 162.53(31) 102_465 102_565 n
La2 La2 O2 103.1(4) 102_465 104_545 n
La2 La2 O3 94.1(10) 102_465 1_565 n
La2 La2 O3 37.4(15) 102_465 3_465 n
La2 La2 O3 33.4(17) 102_465 102_455 n
La2 La2 O3 91.2(9) 102_465 104_555 n
La2 La2 K2 59.092(31) 102_465 3_465 n
La2 La2 K2 57.34(4) 102_465 3_475 n
La2 La2 K2 124.36(9) 102_465 3_565 n
La2 La2 K2 119.10(10) 102_465 3_575 n
La2 La2 K2 0.0 102_465 102_465 n
La2 La2 K2 95.94(5) 102_465 102_565 n
La2 La2 K2 65.14(7) 102_465 104_545 n
La2 La2 K2 61.63(7) 102_465 104_555 n
La2 La2 Na2 0.0 102_465 102_465 n
La2 La2 Na2 95.94(5) 102_465 102_565 n
La2 La2 Na2 65.14(7) 102_465 104_545 n
La2 La2 Na2 61.63(7) 102_465 104_555 n
La2 La2 La2 65.14(7) 102_565 104_545 n
La2 La2 La2 61.63(7) 102_565 104_555 n
La2 La2 O2 66.72(30) 102_565 102_565 n
La2 La2 O2 113.1(4) 102_565 104_545 n
La2 La2 O3 37.7(17) 102_565 1_565 n
La2 La2 O3 98.0(9) 102_565 3_465 n
La2 La2 O3 95.5(9) 102_565 102_455 n
La2 La2 O3 38.6(16) 102_565 104_555 n
La2 La2 K2 124.36(9) 102_565 3_465 n
La2 La2 K2 119.10(10) 102_565 3_475 n
La2 La2 K2 59.092(31) 102_565 3_565 n
La2 La2 K2 57.34(4) 102_565 3_575 n
La2 La2 K2 95.94(5) 102_565 102_465 n
La2 La2 K2 0.0 102_565 102_565 n
La2 La2 K2 65.14(7) 102_565 104_545 n
La2 La2 K2 61.63(7) 102_565 104_555 n
La2 La2 Na2 95.94(5) 102_565 102_465 n
La2 La2 Na2 0.0 102_565 102_565 n
La2 La2 Na2 65.14(7) 102_565 104_545 n
La2 La2 Na2 61.63(7) 102_565 104_555 n
La2 La2 La2 95.89(5) 104_545 104_555 n
La2 La2 O2 103.6(4) 104_545 102_565 n
La2 La2 O2 66.73(31) 104_545 104_545 n
La2 La2 O3 97.9(15) 104_545 1_565 n
La2 La2 O3 99.4(13) 104_545 3_465 n
La2 La2 O3 39.2(13) 104_545 102_455 n
La2 La2 O3 32.9(13) 104_545 104_555 n
La2 La2 K2 59.28(4) 104_545 3_465 n
La2 La2 K2 122.483(32) 104_545 3_475 n
La2 La2 K2 59.28(4) 104_545 3_565 n
La2 La2 K2 122.483(32) 104_545 3_575 n
La2 La2 K2 65.14(7) 104_545 102_465 n
La2 La2 K2 65.14(7) 104_545 102_565 n
La2 La2 K2 0.0 104_545 104_545 n
La2 La2 K2 95.89(5) 104_545 104_555 n
La2 La2 Na2 65.14(7) 104_545 102_465 n
La2 La2 Na2 65.14(7) 104_545 102_565 n
La2 La2 Na2 0.0 104_545 104_545 n
La2 La2 Na2 95.89(5) 104_545 104_555 n
La2 La2 O2 108.7(4) 104_555 102_565 n
La2 La2 O2 161.38(33) 104_555 104_545 n
La2 La2 O3 35.7(13) 104_555 1_565 n
La2 La2 O3 39.4(12) 104_555 3_465 n
La2 La2 O3 89.8(14) 104_555 102_455 n
La2 La2 O3 92.0(14) 104_555 104_555 n
La2 La2 K2 120.72(4) 104_555 3_465 n
La2 La2 K2 57.517(32) 104_555 3_475 n
La2 La2 K2 120.72(4) 104_555 3_565 n
La2 La2 K2 57.517(32) 104_555 3_575 n
La2 La2 K2 61.63(7) 104_555 102_465 n
La2 La2 K2 61.63(7) 104_555 102_565 n
La2 La2 K2 95.89(5) 104_555 104_545 n
La2 La2 K2 0.0 104_555 104_555 n
La2 La2 Na2 61.63(7) 104_555 102_465 n
La2 La2 Na2 61.63(7) 104_555 102_565 n
La2 La2 Na2 95.89(5) 104_555 104_545 n
La2 La2 Na2 0.0 104_555 104_555 n
O2 La2 O2 83.0(6) 102_565 104_545 n
O2 La2 O3 73.6(12) 102_565 1_565 n
O2 La2 O3 142.8(17) 102_565 3_465 n
O2 La2 O3 141.2(16) 102_565 102_455 n
O2 La2 O3 74.0(11) 102_565 104_555 n
O2 La2 K2 128.3(5) 102_565 3_465 n
O2 La2 K2 132.0(5) 102_565 3_475 n
O2 La2 K2 45.7(5) 102_565 3_565 n
O2 La2 K2 54.2(5) 102_565 3_575 n
O2 La2 K2 162.53(31) 102_565 102_465 n
O2 La2 K2 66.72(30) 102_565 102_565 n
O2 La2 K2 103.6(4) 102_565 104_545 n
O2 La2 K2 108.7(4) 102_565 104_555 n
O2 La2 Na2 162.53(31) 102_565 102_465 n
O2 La2 Na2 66.72(30) 102_565 102_565 n
O2 La2 Na2 103.6(4) 102_565 104_545 n
O2 La2 Na2 108.7(4) 102_565 104_555 n
O2 La2 O3 148.3(18) 104_545 1_565 n
O2 La2 O3 133.5(16) 104_545 3_465 n
O2 La2 O3 72.6(15) 104_545 102_455 n
O2 La2 O3 77.0(16) 104_545 104_555 n
O2 La2 K2 45.4(5) 104_545 3_465 n
O2 La2 K2 125.3(5) 104_545 3_475 n
O2 La2 K2 57.2(5) 104_545 3_565 n
O2 La2 K2 136.9(5) 104_545 3_575 n
O2 La2 K2 103.1(4) 104_545 102_465 n
O2 La2 K2 113.1(4) 104_545 102_565 n
O2 La2 K2 66.73(31) 104_545 104_545 n
O2 La2 K2 161.38(33) 104_545 104_555 n
O2 La2 Na2 103.1(4) 104_545 102_465 n
O2 La2 Na2 113.1(4) 104_545 102_565 n
O2 La2 Na2 66.73(31) 104_545 104_545 n
O2 La2 Na2 161.38(33) 104_545 104_555 n
O3 La2 O3 74.5(5) 1_565 3_465 n
O3 La2 O3 113.8(15) 1_565 102_455 n
O3 La2 O3 76.2(11) 1_565 104_555 n
O3 La2 K2 149.5(10) 1_565 3_465 n
O3 La2 K2 86.5(17) 1_565 3_475 n
O3 La2 K2 91.1(17) 1_565 3_565 n
O3 La2 K2 30.2(10) 1_565 3_575 n
O3 La2 K2 94.1(10) 1_565 102_465 n
O3 La2 K2 37.7(17) 1_565 102_565 n
O3 La2 K2 97.9(15) 1_565 104_545 n
O3 La2 K2 35.7(13) 1_565 104_555 n
O3 La2 Na2 94.1(10) 1_565 102_465 n
O3 La2 Na2 37.7(17) 1_565 102_565 n
O3 La2 Na2 97.9(15) 1_565 104_545 n
O3 La2 Na2 35.7(13) 1_565 104_555 n
O3 La2 O3 70.7(10) 3_465 102_455 n
O3 La2 O3 116.0(15) 3_465 104_555 n
O3 La2 K2 88.7(15) 3_465 3_465 n
O3 La2 K2 27.1(9) 3_465 3_475 n
O3 La2 K2 152.9(8) 3_465 3_565 n
O3 La2 K2 88.7(15) 3_465 3_575 n
O3 La2 K2 37.4(15) 3_465 102_465 n
O3 La2 K2 98.0(9) 3_465 102_565 n
O3 La2 K2 99.4(13) 3_465 104_545 n
O3 La2 K2 39.4(12) 3_465 104_555 n
O3 La2 Na2 37.4(15) 3_465 102_465 n
O3 La2 Na2 98.0(9) 3_465 102_565 n
O3 La2 Na2 99.4(13) 3_465 104_545 n
O3 La2 Na2 39.4(12) 3_465 104_555 n
O3 La2 O3 71.5(6) 102_455 104_555 n
O3 La2 K2 35.7(11) 102_455 3_465 n
O3 La2 K2 86.7(16) 102_455 3_475 n
O3 La2 K2 95.6(16) 102_455 3_565 n
O3 La2 K2 143.9(11) 102_455 3_575 n
O3 La2 K2 33.4(17) 102_455 102_465 n
O3 La2 K2 95.5(9) 102_455 102_565 n
O3 La2 K2 39.2(13) 102_455 104_545 n
O3 La2 K2 89.8(14) 102_455 104_555 n
O3 La2 Na2 33.4(17) 102_455 102_465 n
O3 La2 Na2 95.5(9) 102_455 102_565 n
O3 La2 Na2 39.2(13) 102_455 104_545 n
O3 La2 Na2 89.8(14) 102_455 104_555 n
O3 La2 K2 89.2(16) 104_555 3_465 n
O3 La2 K2 143.1(11) 104_555 3_475 n
O3 La2 K2 37.1(10) 104_555 3_565 n
O3 La2 K2 93.0(16) 104_555 3_575 n
O3 La2 K2 91.2(9) 104_555 102_465 n
O3 La2 K2 38.6(16) 104_555 102_565 n
O3 La2 K2 32.9(13) 104_555 104_545 n
O3 La2 K2 92.0(14) 104_555 104_555 n
O3 La2 Na2 91.2(9) 104_555 102_465 n
O3 La2 Na2 38.6(16) 104_555 102_565 n
O3 La2 Na2 32.9(13) 104_555 104_545 n
O3 La2 Na2 92.0(14) 104_555 104_555 n
K2 La2 K2 89.799(5) 3_465 3_475 n
K2 La2 K2 93.05(11) 3_465 3_565 n
K2 La2 K2 177.15(10) 3_465 3_575 n
K2 La2 K2 59.092(31) 3_465 102_465 n
K2 La2 K2 124.36(9) 3_465 102_565 n
K2 La2 K2 59.28(4) 3_465 104_545 n
K2 La2 K2 120.72(4) 3_465 104_555 n
K2 La2 Na2 59.092(31) 3_465 102_465 n
K2 La2 Na2 124.36(9) 3_465 102_565 n
K2 La2 Na2 59.28(4) 3_465 104_545 n
K2 La2 Na2 120.72(4) 3_465 104_555 n
K2 La2 K2 177.15(10) 3_475 3_565 n
K2 La2 K2 87.35(10) 3_475 3_575 n
K2 La2 K2 57.34(4) 3_475 102_465 n
K2 La2 K2 119.10(10) 3_475 102_565 n
K2 La2 K2 122.483(32) 3_475 104_545 n
K2 La2 K2 57.517(32) 3_475 104_555 n
K2 La2 Na2 57.34(4) 3_475 102_465 n
K2 La2 Na2 119.10(10) 3_475 102_565 n
K2 La2 Na2 122.483(32) 3_475 104_545 n
K2 La2 Na2 57.517(32) 3_475 104_555 n
K2 La2 K2 89.799(5) 3_565 3_575 n
K2 La2 K2 124.36(9) 3_565 102_465 n
K2 La2 K2 59.092(31) 3_565 102_565 n
K2 La2 K2 59.28(4) 3_565 104_545 n
K2 La2 K2 120.72(4) 3_565 104_555 n
K2 La2 Na2 124.36(9) 3_565 102_465 n
K2 La2 Na2 59.092(31) 3_565 102_565 n
K2 La2 Na2 59.28(4) 3_565 104_545 n
K2 La2 Na2 120.72(4) 3_565 104_555 n
K2 La2 K2 119.10(10) 3_575 102_465 n
K2 La2 K2 57.34(4) 3_575 102_565 n
K2 La2 K2 122.483(32) 3_575 104_545 n
K2 La2 K2 57.517(32) 3_575 104_555 n
K2 La2 Na2 119.10(10) 3_575 102_465 n
K2 La2 Na2 57.34(4) 3_575 102_565 n
K2 La2 Na2 122.483(32) 3_575 104_545 n
K2 La2 Na2 57.517(32) 3_575 104_555 n
K2 La2 K2 95.94(5) 102_465 102_565 n
K2 La2 K2 65.14(7) 102_465 104_545 n
K2 La2 K2 61.63(7) 102_465 104_555 n
K2 La2 Na2 0.0 102_465 102_465 n
K2 La2 Na2 95.94(5) 102_465 102_565 n
K2 La2 Na2 65.14(7) 102_465 104_545 n
K2 La2 Na2 61.63(7) 102_465 104_555 n
K2 La2 K2 65.14(7) 102_565 104_545 n
K2 La2 K2 61.63(7) 102_565 104_555 n
K2 La2 Na2 95.94(5) 102_565 102_465 n
K2 La2 Na2 0.0 102_565 102_565 n
K2 La2 Na2 65.14(7) 102_565 104_545 n
K2 La2 Na2 61.63(7) 102_565 104_555 n
K2 La2 K2 95.89(5) 104_545 104_555 n
K2 La2 Na2 65.14(7) 104_545 102_465 n
K2 La2 Na2 65.14(7) 104_545 102_565 n
K2 La2 Na2 0.0 104_545 104_545 n
K2 La2 Na2 95.89(5) 104_545 104_555 n
K2 La2 Na2 61.63(7) 104_555 102_465 n
K2 La2 Na2 61.63(7) 104_555 102_565 n
K2 La2 Na2 95.89(5) 104_555 104_545 n
K2 La2 Na2 0.0 104_555 104_555 n
Na2 La2 Na2 95.94(5) 102_465 102_565 n
Na2 La2 Na2 65.14(7) 102_465 104_545 n
Na2 La2 Na2 61.63(7) 102_465 104_555 n
Na2 La2 Na2 65.14(7) 102_565 104_545 n
Na2 La2 Na2 61.63(7) 102_565 104_555 n
Na2 La2 Na2 95.89(5) 104_545 104_555 n
O3 Bi2 O3 74.5(5) 1_565 3_465 n
O3 Bi2 O3 113.8(15) 1_565 102_455 n
O3 Bi2 O3 76.2(11) 1_565 104_555 n
O3 Bi2 K2 149.5(10) 1_565 3_465 n
O3 Bi2 K2 86.5(17) 1_565 3_475 n
O3 Bi2 K2 91.1(17) 1_565 3_565 n
O3 Bi2 K2 30.2(10) 1_565 3_575 n
O3 Bi2 K2 94.1(10) 1_565 102_465 n
O3 Bi2 K2 37.7(17) 1_565 102_565 n
O3 Bi2 K2 97.9(15) 1_565 104_545 n
O3 Bi2 K2 35.7(13) 1_565 104_555 n
O3 Bi2 O3 70.7(10) 3_465 102_455 n
O3 Bi2 O3 116.0(15) 3_465 104_555 n
O3 Bi2 K2 88.7(15) 3_465 3_465 n
O3 Bi2 K2 27.1(9) 3_465 3_475 n
O3 Bi2 K2 152.9(8) 3_465 3_565 n
O3 Bi2 K2 88.7(15) 3_465 3_575 n
O3 Bi2 K2 37.4(15) 3_465 102_465 n
O3 Bi2 K2 98.0(9) 3_465 102_565 n
O3 Bi2 K2 99.4(13) 3_465 104_545 n
O3 Bi2 K2 39.4(12) 3_465 104_555 n
O3 Bi2 O3 71.5(6) 102_455 104_555 n
O3 Bi2 K2 35.7(11) 102_455 3_465 n
O3 Bi2 K2 86.7(16) 102_455 3_475 n
O3 Bi2 K2 95.6(16) 102_455 3_565 n
O3 Bi2 K2 143.9(11) 102_455 3_575 n
O3 Bi2 K2 33.4(17) 102_455 102_465 n
O3 Bi2 K2 95.5(9) 102_455 102_565 n
O3 Bi2 K2 39.2(13) 102_455 104_545 n
O3 Bi2 K2 89.8(14) 102_455 104_555 n
O3 Bi2 K2 89.2(16) 104_555 3_465 n
O3 Bi2 K2 143.1(11) 104_555 3_475 n
O3 Bi2 K2 37.1(10) 104_555 3_565 n
O3 Bi2 K2 93.0(16) 104_555 3_575 n
O3 Bi2 K2 91.2(9) 104_555 102_465 n
O3 Bi2 K2 38.6(16) 104_555 102_565 n
O3 Bi2 K2 32.9(13) 104_555 104_545 n
O3 Bi2 K2 92.0(14) 104_555 104_555 n
K2 Bi2 K2 89.799(5) 3_465 3_475 n
K2 Bi2 K2 93.05(11) 3_465 3_565 n
K2 Bi2 K2 177.15(10) 3_465 3_575 n
K2 Bi2 K2 59.092(31) 3_465 102_465 n
K2 Bi2 K2 124.36(9) 3_465 102_565 n
K2 Bi2 K2 59.28(4) 3_465 104_545 n
K2 Bi2 K2 120.72(4) 3_465 104_555 n
K2 Bi2 K2 177.15(10) 3_475 3_565 n
K2 Bi2 K2 87.35(10) 3_475 3_575 n
K2 Bi2 K2 57.34(4) 3_475 102_465 n
K2 Bi2 K2 119.10(10) 3_475 102_565 n
K2 Bi2 K2 122.483(32) 3_475 104_545 n
K2 Bi2 K2 57.517(32) 3_475 104_555 n
K2 Bi2 K2 89.799(5) 3_565 3_575 n
K2 Bi2 K2 124.36(9) 3_565 102_465 n
K2 Bi2 K2 59.092(31) 3_565 102_565 n
K2 Bi2 K2 59.28(4) 3_565 104_545 n
K2 Bi2 K2 120.72(4) 3_565 104_555 n
K2 Bi2 K2 119.10(10) 3_575 102_465 n
K2 Bi2 K2 57.34(4) 3_575 102_565 n
K2 Bi2 K2 122.483(32) 3_575 104_545 n
K2 Bi2 K2 57.517(32) 3_575 104_555 n
K2 Bi2 K2 95.94(5) 102_465 102_565 n
K2 Bi2 K2 65.14(7) 102_465 104_545 n
K2 Bi2 K2 61.63(7) 102_465 104_555 n
K2 Bi2 K2 65.14(7) 102_565 104_545 n
K2 Bi2 K2 61.63(7) 102_565 104_555 n
K2 Bi2 K2 95.89(5) 104_545 104_555 n
K1 Nb1 K1 104.05(4) 101_555 101_655 n
K1 Nb1 K1 67.53(15) 101_555 102_555 n
K1 Nb1 K1 70.01(16) 101_555 102_565 n
K1 Nb1 O1 55.3(16) 101_555 101_555 n
K1 Nb1 O2 121.6(7) 101_555 1_555 n
K1 Nb1 O4 48.9(6) 101_555 102_465 n
K1 Nb1 O4 115.0(7) 101_555 104_545 n
K1 Nb1 O5 54.7(13) 101_555 2_476 n
K1 Nb1 O5 120.1(11) 101_555 4_556 n
K1 Nb1 K1 65.43(15) 101_655 102_555 n
K1 Nb1 K1 67.96(15) 101_655 102_565 n
K1 Nb1 O1 48.8(16) 101_655 101_555 n
K1 Nb1 O2 133.8(7) 101_655 1_555 n
K1 Nb1 O4 127.4(6) 101_655 102_465 n
K1 Nb1 O4 58.6(7) 101_655 104_545 n
K1 Nb1 O5 117.7(13) 101_655 2_476 n
K1 Nb1 O5 49.3(12) 101_655 4_556 n
K1 Nb1 K1 103.88(4) 102_555 102_565 n
K1 Nb1 O1 50.2(13) 102_555 101_555 n
K1 Nb1 O2 136.7(8) 102_555 1_555 n
K1 Nb1 O4 62.4(6) 102_555 102_465 n
K1 Nb1 O4 47.9(6) 102_555 104_545 n
K1 Nb1 O5 121.4(10) 102_555 2_476 n
K1 Nb1 O5 114.5(11) 102_555 4_556 n
K1 Nb1 O1 53.7(13) 102_565 101_555 n
K1 Nb1 O2 119.1(8) 102_565 1_555 n
K1 Nb1 O4 118.5(6) 102_565 102_465 n
K1 Nb1 O4 126.0(7) 102_565 104_545 n
K1 Nb1 O5 49.9(14) 102_565 2_476 n
K1 Nb1 O5 50.8(13) 102_565 4_556 n
O1 Nb1 O2 172.4(16) 101_555 1_555 n
O1 Nb1 O4 90.6(16) 101_555 102_465 n
O1 Nb1 O4 83.9(15) 101_555 104_545 n
O1 Nb1 O5 86.5(15) 101_555 2_476 n
O1 Nb1 O5 80.1(15) 101_555 4_556 n
O2 Nb1 O4 91.2(9) 1_555 102_465 n
O2 Nb1 O4 103.4(9) 1_555 104_545 n
O2 Nb1 O5 86.4(9) 1_555 2_476 n
O2 Nb1 O5 97.1(9) 1_555 4_556 n
O4 Nb1 O4 90.1(4) 102_465 104_545 n
O4 Nb1 O5 84.9(20) 102_465 2_476 n
O4 Nb1 O5 168.9(11) 102_465 4_556 n
O4 Nb1 O5 169.1(9) 104_545 2_476 n
O4 Nb1 O5 95.0(19) 104_545 4_556 n
O5 Nb1 O5 88.41(35) 2_476 4_556 n
K1 O1 K1 179.1(20) 1_555 1_655 n
K1 O1 K1 88.5(17) 1_555 2_555 n
K1 O1 K1 89.5(16) 1_555 2_565 n
K1 O1 Na1 179.1(20) 1_555 1_655 n
K1 O1 Na1 88.5(17) 1_555 2_555 n
K1 O1 La1 179.1(20) 1_555 1_655 n
K1 O1 La1 88.5(17) 1_555 2_555 n
K1 O1 Nb1 85.5(16) 1_555 101_544 n
K1 O1 Nb1 85.5(16) 1_555 104_545 n
K1 O1 K1 90.6(17) 1_655 2_555 n
K1 O1 K1 91.5(16) 1_655 2_565 n
K1 O1 Na1 0.0 1_655 1_655 n
K1 O1 Na1 90.6(17) 1_655 2_555 n
K1 O1 La1 0.0 1_655 1_655 n
K1 O1 La1 90.6(17) 1_655 2_555 n
K1 O1 Nb1 94.5(16) 1_655 101_544 n
K1 O1 Nb1 94.5(16) 1_655 104_545 n
K1 O1 K1 177.9(26) 2_555 2_565 n
K1 O1 Na1 90.6(17) 2_555 1_655 n
K1 O1 Na1 0.0 2_555 2_555 n
K1 O1 La1 90.6(17) 2_555 1_655 n
K1 O1 La1 0.0 2_555 2_555 n
K1 O1 Nb1 90.8(13) 2_555 101_544 n
K1 O1 Nb1 90.8(13) 2_555 104_545 n
K1 O1 Na1 91.5(16) 2_565 1_655 n
K1 O1 Na1 177.9(26) 2_565 2_555 n
K1 O1 La1 91.5(16) 2_565 1_655 n
K1 O1 La1 177.9(26) 2_565 2_555 n
K1 O1 Nb1 89.1(13) 2_565 101_544 n
K1 O1 Nb1 89.1(13) 2_565 104_545 n
Na1 O1 Na1 90.6(17) 1_655 2_555 n
Na1 O1 La1 0.0 1_655 1_655 n
Na1 O1 La1 90.6(17) 1_655 2_555 n
Na1 O1 Nb1 94.5(16) 1_655 101_544 n
Na1 O1 Nb1 94.5(16) 1_655 104_545 n
Na1 O1 La1 90.6(17) 2_555 1_655 n
Na1 O1 La1 0.0 2_555 2_555 n
Na1 O1 Nb1 90.8(13) 2_555 101_544 n
Na1 O1 Nb1 90.8(13) 2_555 104_545 n
La1 O1 La1 90.6(17) 1_655 2_555 n
La1 O1 Nb1 94.5(16) 1_655 101_544 n
La1 O1 Nb1 94.5(16) 1_655 104_545 n
La1 O1 Nb1 90.8(13) 2_555 101_544 n
La1 O1 Nb1 90.8(13) 2_555 104_545 n
Nb1 O1 Nb1 170.9(33) 101_544 104_545 n
La2 O2 La2 89.0(6) 102_465 104_555 n
La2 O2 Nb1 121.0(10) 102_465 1_555 n
La2 O2 K2 0.0 102_465 102_465 n
La2 O2 K2 134.9(4) 102_465 102_565 n
La2 O2 K2 83.5(6) 102_465 104_545 n
La2 O2 K2 89.0(6) 102_465 104_555 n
La2 O2 Na2 0.0 102_465 102_465 n
La2 O2 Na2 89.0(6) 102_465 104_555 n
La2 O2 Nb1 121.0(10) 104_555 1_555 n
La2 O2 K2 89.0(6) 104_555 102_465 n
La2 O2 K2 78.3(5) 104_555 102_565 n
La2 O2 K2 133.8(5) 104_555 104_545 n
La2 O2 K2 0.0 104_555 104_555 n
La2 O2 Na2 89.0(6) 104_555 102_465 n
La2 O2 Na2 0.0 104_555 104_555 n
Nb1 O2 K2 121.0(10) 1_555 102_465 n
Nb1 O2 K2 102.2(9) 1_555 102_565 n
Nb1 O2 K2 101.4(10) 1_555 104_545 n
Nb1 O2 K2 121.0(10) 1_555 104_555 n
Nb1 O2 Na2 121.0(10) 1_555 102_465 n
Nb1 O2 Na2 121.0(10) 1_555 104_555 n
K2 O2 K2 134.9(4) 102_465 102_565 n
K2 O2 K2 83.5(6) 102_465 104_545 n
K2 O2 K2 89.0(6) 102_465 104_555 n
K2 O2 Na2 0.0 102_465 102_465 n
K2 O2 Na2 89.0(6) 102_465 104_555 n
K2 O2 K2 75.5(5) 102_565 104_545 n
K2 O2 K2 78.3(5) 102_565 104_555 n
K2 O2 Na2 134.9(4) 102_565 102_465 n
K2 O2 Na2 78.3(5) 102_565 104_555 n
K2 O2 K2 133.8(5) 104_545 104_555 n
K2 O2 Na2 83.5(6) 104_545 102_465 n
K2 O2 Na2 133.8(5) 104_545 104_555 n
K2 O2 Na2 89.0(6) 104_555 102_465 n
K2 O2 Na2 0.0 104_555 104_555 n
Na2 O2 Na2 89.0(6) 102_465 104_555 n
La2 O3 La2 122.7(11) 1_545 3_565 n
La2 O3 La2 108.9(32) 1_545 102_555 n
La2 O3 La2 111.4(20) 1_545 104_545 n
La2 O3 Bi2 0.0 1_545 1_545 n
La2 O3 Bi2 122.7(11) 1_545 3_565 n
La2 O3 Bi2 108.9(32) 1_545 102_555 n
La2 O3 Bi2 111.4(20) 1_545 104_545 n
La2 O3 K2 0.0 1_545 1_545 n
La2 O3 K2 122.7(11) 1_545 3_565 n
La2 O3 K2 108.9(32) 1_545 102_555 n
La2 O3 K2 111.4(20) 1_545 104_545 n
La2 O3 Na2 0.0 1_545 1_545 n
La2 O3 Na2 122.7(11) 1_545 3_565 n
La2 O3 Na2 108.9(32) 1_545 102_555 n
La2 O3 Na2 111.4(20) 1_545 104_545 n
La2 O3 La2 101.4(17) 3_565 102_555 n
La2 O3 La2 104.0(29) 3_565 104_545 n
La2 O3 Bi2 122.7(11) 3_565 1_545 n
La2 O3 Bi2 0.0 3_565 3_565 n
La2 O3 Bi2 101.4(17) 3_565 102_555 n
La2 O3 Bi2 104.0(29) 3_565 104_545 n
La2 O3 K2 122.7(11) 3_565 1_545 n
La2 O3 K2 0.0 3_565 3_565 n
La2 O3 K2 101.4(17) 3_565 102_555 n
La2 O3 K2 104.0(29) 3_565 104_545 n
La2 O3 Na2 122.7(11) 3_565 1_545 n
La2 O3 Na2 0.0 3_565 3_565 n
La2 O3 Na2 101.4(17) 3_565 102_555 n
La2 O3 Na2 104.0(29) 3_565 104_545 n
La2 O3 La2 107.2(10) 102_555 104_545 n
La2 O3 Bi2 108.9(32) 102_555 1_545 n
La2 O3 Bi2 101.4(17) 102_555 3_565 n
La2 O3 Bi2 0.0 102_555 102_555 n
La2 O3 Bi2 107.2(10) 102_555 104_545 n
La2 O3 K2 108.9(32) 102_555 1_545 n
La2 O3 K2 101.4(17) 102_555 3_565 n
La2 O3 K2 0.0 102_555 102_555 n
La2 O3 K2 107.2(10) 102_555 104_545 n
La2 O3 Na2 108.9(32) 102_555 1_545 n
La2 O3 Na2 101.4(17) 102_555 3_565 n
La2 O3 Na2 0.0 102_555 102_555 n
La2 O3 Na2 107.2(10) 102_555 104_545 n
La2 O3 Bi2 111.4(20) 104_545 1_545 n
La2 O3 Bi2 104.0(29) 104_545 3_565 n
La2 O3 Bi2 107.2(10) 104_545 102_555 n
La2 O3 Bi2 0.0 104_545 104_545 n
La2 O3 K2 111.4(20) 104_545 1_545 n
La2 O3 K2 104.0(29) 104_545 3_565 n
La2 O3 K2 107.2(10) 104_545 102_555 n
La2 O3 K2 0.0 104_545 104_545 n
La2 O3 Na2 111.4(20) 104_545 1_545 n
La2 O3 Na2 104.0(29) 104_545 3_565 n
La2 O3 Na2 107.2(10) 104_545 102_555 n
La2 O3 Na2 0.0 104_545 104_545 n
Bi2 O3 Bi2 122.7(11) 1_545 3_565 n
Bi2 O3 Bi2 108.9(32) 1_545 102_555 n
Bi2 O3 Bi2 111.4(20) 1_545 104_545 n
Bi2 O3 K2 0.0 1_545 1_545 n
Bi2 O3 K2 122.7(11) 1_545 3_565 n
Bi2 O3 K2 108.9(32) 1_545 102_555 n
Bi2 O3 K2 111.4(20) 1_545 104_545 n
Bi2 O3 Na2 0.0 1_545 1_545 n
Bi2 O3 Na2 122.7(11) 1_545 3_565 n
Bi2 O3 Na2 108.9(32) 1_545 102_555 n
Bi2 O3 Na2 111.4(20) 1_545 104_545 n
Bi2 O3 Bi2 101.4(17) 3_565 102_555 n
Bi2 O3 Bi2 104.0(29) 3_565 104_545 n
Bi2 O3 K2 122.7(11) 3_565 1_545 n
Bi2 O3 K2 0.0 3_565 3_565 n
Bi2 O3 K2 101.4(17) 3_565 102_555 n
Bi2 O3 K2 104.0(29) 3_565 104_545 n
Bi2 O3 Na2 122.7(11) 3_565 1_545 n
Bi2 O3 Na2 0.0 3_565 3_565 n
Bi2 O3 Na2 101.4(17) 3_565 102_555 n
Bi2 O3 Na2 104.0(29) 3_565 104_545 n
Bi2 O3 Bi2 107.2(10) 102_555 104_545 n
Bi2 O3 K2 108.9(32) 102_555 1_545 n
Bi2 O3 K2 101.4(17) 102_555 3_565 n
Bi2 O3 K2 0.0 102_555 102_555 n
Bi2 O3 K2 107.2(10) 102_555 104_545 n
Bi2 O3 Na2 108.9(32) 102_555 1_545 n
Bi2 O3 Na2 101.4(17) 102_555 3_565 n
Bi2 O3 Na2 0.0 102_555 102_555 n
Bi2 O3 Na2 107.2(10) 102_555 104_545 n
Bi2 O3 K2 111.4(20) 104_545 1_545 n
Bi2 O3 K2 104.0(29) 104_545 3_565 n
Bi2 O3 K2 107.2(10) 104_545 102_555 n
Bi2 O3 K2 0.0 104_545 104_545 n
Bi2 O3 Na2 111.4(20) 104_545 1_545 n
Bi2 O3 Na2 104.0(29) 104_545 3_565 n
Bi2 O3 Na2 107.2(10) 104_545 102_555 n
Bi2 O3 Na2 0.0 104_545 104_545 n
K2 O3 K2 122.7(11) 1_545 3_565 n
K2 O3 K2 108.9(32) 1_545 102_555 n
K2 O3 K2 111.4(20) 1_545 104_545 n
K2 O3 Na2 0.0 1_545 1_545 n
K2 O3 Na2 122.7(11) 1_545 3_565 n
K2 O3 Na2 108.9(32) 1_545 102_555 n
K2 O3 Na2 111.4(20) 1_545 104_545 n
K2 O3 K2 101.4(17) 3_565 102_555 n
K2 O3 K2 104.0(29) 3_565 104_545 n
K2 O3 Na2 122.7(11) 3_565 1_545 n
K2 O3 Na2 0.0 3_565 3_565 n
K2 O3 Na2 101.4(17) 3_565 102_555 n
K2 O3 Na2 104.0(29) 3_565 104_545 n
K2 O3 K2 107.2(10) 102_555 104_545 n
K2 O3 Na2 108.9(32) 102_555 1_545 n
K2 O3 Na2 101.4(17) 102_555 3_565 n
K2 O3 Na2 0.0 102_555 102_555 n
K2 O3 Na2 107.2(10) 102_555 104_545 n
K2 O3 Na2 111.4(20) 104_545 1_545 n
K2 O3 Na2 104.0(29) 104_545 3_565 n
K2 O3 Na2 107.2(10) 104_545 102_555 n
K2 O3 Na2 0.0 104_545 104_545 n
Na2 O3 Na2 122.7(11) 1_545 3_565 n
Na2 O3 Na2 108.9(32) 1_545 102_555 n
Na2 O3 Na2 111.4(20) 1_545 104_545 n
Na2 O3 Na2 101.4(17) 3_565 102_555 n
Na2 O3 Na2 104.0(29) 3_565 104_545 n
Na2 O3 Na2 107.2(10) 102_555 104_545 n
K1 O4 K1 84.0(4) 1_665 2_565 n
K1 O4 Na1 84.0(4) 1_665 2_565 n
K1 O4 La1 84.0(4) 1_665 2_565 n
K1 O4 Bi1 84.0(4) 1_665 2_565 n
K1 O4 Nb1 81.3(8) 1_665 102_565 n
K1 O4 Nb1 90.2(9) 1_665 104_555 n
K1 O4 Na1 0.0 2_565 2_565 n
K1 O4 La1 0.0 2_565 2_565 n
K1 O4 Bi1 0.0 2_565 2_565 n
K1 O4 Nb1 94.2(9) 2_565 102_565 n
K1 O4 Nb1 99.7(10) 2_565 104_555 n
Na1 O4 La1 0.0 2_565 2_565 n
Na1 O4 Bi1 0.0 2_565 2_565 n
Na1 O4 Nb1 94.2(9) 2_565 102_565 n
Na1 O4 Nb1 99.7(10) 2_565 104_555 n
La1 O4 Bi1 0.0 2_565 2_565 n
La1 O4 Nb1 94.2(9) 2_565 102_565 n
La1 O4 Nb1 99.7(10) 2_565 104_555 n
Bi1 O4 Nb1 94.2(9) 2_565 102_565 n
Bi1 O4 Nb1 99.7(10) 2_565 104_555 n
Nb1 O4 Nb1 162.9(16) 102_565 104_555 n
K1 O5 K1 92.8(4) 101_655 102_565 n
K1 O5 Na1 0.0 101_655 101_655 n
K1 O5 Na1 92.8(4) 101_655 102_565 n
K1 O5 La1 0.0 101_655 101_655 n
K1 O5 Nb1 96.7(23) 101_655 2_576 n
K1 O5 Nb1 97.5(15) 101_655 4_556 n
K1 O5 Na1 92.8(4) 102_565 101_655 n
K1 O5 Na1 0.0 102_565 102_565 n
K1 O5 La1 92.8(4) 102_565 101_655 n
K1 O5 Nb1 89.7(14) 102_565 2_576 n
K1 O5 Nb1 95.7(23) 102_565 4_556 n
Na1 O5 Na1 92.8(4) 101_655 102_565 n
Na1 O5 La1 0.0 101_655 101_655 n
Na1 O5 Nb1 96.7(23) 101_655 2_576 n
Na1 O5 Nb1 97.5(15) 101_655 4_556 n
Na1 O5 La1 92.8(4) 102_565 101_655 n
Na1 O5 Nb1 89.7(14) 102_565 2_576 n
Na1 O5 Nb1 95.7(23) 102_565 4_556 n
La1 O5 Nb1 96.7(23) 101_655 2_576 n
La1 O5 Nb1 97.5(15) 101_655 4_556 n
Nb1 O5 Nb1 164.5(15) 2_576 4_556 n
La2 K2 La2 89.799(5) 3_465 3_475 n
La2 K2 La2 93.05(11) 3_465 3_565 n
La2 K2 La2 177.15(10) 3_465 3_575 n
La2 K2 La2 59.092(31) 3_465 102_465 n
La2 K2 La2 124.36(9) 3_465 102_565 n
La2 K2 La2 59.28(4) 3_465 104_545 n
La2 K2 La2 120.72(4) 3_465 104_555 n
La2 K2 Bi2 0.0 3_465 3_465 n
La2 K2 Bi2 89.799(5) 3_465 3_475 n
La2 K2 Bi2 93.05(11) 3_465 3_565 n
La2 K2 Bi2 177.15(10) 3_465 3_575 n
La2 K2 Bi2 59.092(31) 3_465 102_465 n
La2 K2 Bi2 124.36(9) 3_465 102_565 n
La2 K2 Bi2 59.28(4) 3_465 104_545 n
La2 K2 Bi2 120.72(4) 3_465 104_555 n
La2 K2 O2 44.5(4) 3_465 102_465 n
La2 K2 O2 128.3(5) 3_465 102_565 n
La2 K2 O2 45.4(5) 3_465 104_545 n
La2 K2 O2 125.1(4) 3_465 104_555 n
La2 K2 O3 149.5(10) 3_465 1_565 n
La2 K2 O3 88.7(15) 3_465 3_465 n
La2 K2 O3 35.7(11) 3_465 102_455 n
La2 K2 O3 89.2(16) 3_465 104_555 n
La2 K2 K2 0.0 3_465 3_465 n
La2 K2 La2 177.15(10) 3_475 3_565 n
La2 K2 La2 87.35(10) 3_475 3_575 n
La2 K2 La2 57.34(4) 3_475 102_465 n
La2 K2 La2 119.10(10) 3_475 102_565 n
La2 K2 La2 122.483(32) 3_475 104_545 n
La2 K2 La2 57.517(32) 3_475 104_555 n
La2 K2 Bi2 89.799(5) 3_475 3_465 n
La2 K2 Bi2 0.0 3_475 3_475 n
La2 K2 Bi2 177.15(10) 3_475 3_565 n
La2 K2 Bi2 87.35(10) 3_475 3_575 n
La2 K2 Bi2 57.34(4) 3_475 102_465 n
La2 K2 Bi2 119.10(10) 3_475 102_565 n
La2 K2 Bi2 122.483(32) 3_475 104_545 n
La2 K2 Bi2 57.517(32) 3_475 104_555 n
La2 K2 O2 52.2(4) 3_475 102_465 n
La2 K2 O2 132.0(5) 3_475 102_565 n
La2 K2 O2 125.3(5) 3_475 104_545 n
La2 K2 O2 42.3(4) 3_475 104_555 n
La2 K2 O3 86.5(17) 3_475 1_565 n
La2 K2 O3 27.1(9) 3_475 3_465 n
La2 K2 O3 86.7(16) 3_475 102_455 n
La2 K2 O3 143.1(11) 3_475 104_555 n
La2 K2 K2 89.799(5) 3_475 3_465 n
La2 K2 La2 89.799(5) 3_565 3_575 n
La2 K2 La2 124.36(9) 3_565 102_465 n
La2 K2 La2 59.092(31) 3_565 102_565 n
La2 K2 La2 59.28(4) 3_565 104_545 n
La2 K2 La2 120.72(4) 3_565 104_555 n
La2 K2 Bi2 93.05(11) 3_565 3_465 n
La2 K2 Bi2 177.15(10) 3_565 3_475 n
La2 K2 Bi2 0.0 3_565 3_565 n
La2 K2 Bi2 89.799(5) 3_565 3_575 n
La2 K2 Bi2 124.36(9) 3_565 102_465 n
La2 K2 Bi2 59.092(31) 3_565 102_565 n
La2 K2 Bi2 59.28(4) 3_565 104_545 n
La2 K2 Bi2 120.72(4) 3_565 104_555 n
La2 K2 O2 130.4(4) 3_565 102_465 n
La2 K2 O2 45.7(5) 3_565 102_565 n
La2 K2 O2 57.2(5) 3_565 104_545 n
La2 K2 O2 135.2(4) 3_565 104_555 n
La2 K2 O3 91.1(17) 3_565 1_565 n
La2 K2 O3 152.9(8) 3_565 3_465 n
La2 K2 O3 95.6(16) 3_565 102_455 n
La2 K2 O3 37.1(10) 3_565 104_555 n
La2 K2 K2 93.05(11) 3_565 3_465 n
La2 K2 La2 119.10(10) 3_575 102_465 n
La2 K2 La2 57.34(4) 3_575 102_565 n
La2 K2 La2 122.483(32) 3_575 104_545 n
La2 K2 La2 57.517(32) 3_575 104_555 n
La2 K2 Bi2 177.15(10) 3_575 3_465 n
La2 K2 Bi2 87.35(10) 3_575 3_475 n
La2 K2 Bi2 89.799(5) 3_575 3_565 n
La2 K2 Bi2 0.0 3_575 3_575 n
La2 K2 Bi2 119.10(10) 3_575 102_465 n
La2 K2 Bi2 57.34(4) 3_575 102_565 n
La2 K2 Bi2 122.483(32) 3_575 104_545 n
La2 K2 Bi2 57.517(32) 3_575 104_555 n
La2 K2 O2 133.0(4) 3_575 102_465 n
La2 K2 O2 54.2(5) 3_575 102_565 n
La2 K2 O2 136.9(5) 3_575 104_545 n
La2 K2 O2 52.3(4) 3_575 104_555 n
La2 K2 O3 30.2(10) 3_575 1_565 n
La2 K2 O3 88.7(15) 3_575 3_465 n
La2 K2 O3 143.9(11) 3_575 102_455 n
La2 K2 O3 93.0(16) 3_575 104_555 n
La2 K2 K2 177.15(10) 3_575 3_465 n
La2 K2 La2 95.94(5) 102_465 102_565 n
La2 K2 La2 65.14(7) 102_465 104_545 n
La2 K2 La2 61.63(7) 102_465 104_555 n
La2 K2 Bi2 59.092(31) 102_465 3_465 n
La2 K2 Bi2 57.34(4) 102_465 3_475 n
La2 K2 Bi2 124.36(9) 102_465 3_565 n
La2 K2 Bi2 119.10(10) 102_465 3_575 n
La2 K2 Bi2 0.0 102_465 102_465 n
La2 K2 Bi2 95.94(5) 102_465 102_565 n
La2 K2 Bi2 65.14(7) 102_465 104_545 n
La2 K2 Bi2 61.63(7) 102_465 104_555 n
La2 K2 O2 62.28(24) 102_465 102_465 n
La2 K2 O2 162.53(31) 102_465 102_565 n
La2 K2 O2 103.1(4) 102_465 104_545 n
La2 K2 O2 97.3(4) 102_465 104_555 n
La2 K2 O3 94.1(10) 102_465 1_565 n
La2 K2 O3 37.4(15) 102_465 3_465 n
La2 K2 O3 33.4(17) 102_465 102_455 n
La2 K2 O3 91.2(9) 102_465 104_555 n
La2 K2 K2 59.092(31) 102_465 3_465 n
La2 K2 La2 65.14(7) 102_565 104_545 n
La2 K2 La2 61.63(7) 102_565 104_555 n
La2 K2 Bi2 124.36(9) 102_565 3_465 n
La2 K2 Bi2 119.10(10) 102_565 3_475 n
La2 K2 Bi2 59.092(31) 102_565 3_565 n
La2 K2 Bi2 57.34(4) 102_565 3_575 n
La2 K2 Bi2 95.94(5) 102_565 102_465 n
La2 K2 Bi2 0.0 102_565 102_565 n
La2 K2 Bi2 65.14(7) 102_565 104_545 n
La2 K2 Bi2 61.63(7) 102_565 104_555 n
La2 K2 O2 158.15(24) 102_565 102_465 n
La2 K2 O2 66.72(30) 102_565 102_565 n
La2 K2 O2 113.1(4) 102_565 104_545 n
La2 K2 O2 105.3(4) 102_565 104_555 n
La2 K2 O3 37.7(17) 102_565 1_565 n
La2 K2 O3 98.0(9) 102_565 3_465 n
La2 K2 O3 95.5(9) 102_565 102_455 n
La2 K2 O3 38.6(16) 102_565 104_555 n
La2 K2 K2 124.36(9) 102_565 3_465 n
La2 K2 La2 95.89(5) 104_545 104_555 n
La2 K2 Bi2 59.28(4) 104_545 3_465 n
La2 K2 Bi2 122.483(32) 104_545 3_475 n
La2 K2 Bi2 59.28(4) 104_545 3_565 n
La2 K2 Bi2 122.483(32) 104_545 3_575 n
La2 K2 Bi2 65.14(7) 104_545 102_465 n
La2 K2 Bi2 65.14(7) 104_545 102_565 n
La2 K2 Bi2 0.0 104_545 104_545 n
La2 K2 Bi2 95.89(5) 104_545 104_555 n
La2 K2 O2 101.2(4) 104_545 102_465 n
La2 K2 O2 103.6(4) 104_545 102_565 n
La2 K2 O2 66.73(31) 104_545 104_545 n
La2 K2 O2 157.56(25) 104_545 104_555 n
La2 K2 O3 97.9(15) 104_545 1_565 n
La2 K2 O3 99.4(13) 104_545 3_465 n
La2 K2 O3 39.2(13) 104_545 102_455 n
La2 K2 O3 32.9(13) 104_545 104_555 n
La2 K2 K2 59.28(4) 104_545 3_465 n
La2 K2 Bi2 120.72(4) 104_555 3_465 n
La2 K2 Bi2 57.517(32) 104_555 3_475 n
La2 K2 Bi2 120.72(4) 104_555 3_565 n
La2 K2 Bi2 57.517(32) 104_555 3_575 n
La2 K2 Bi2 61.63(7) 104_555 102_465 n
La2 K2 Bi2 61.63(7) 104_555 102_565 n
La2 K2 Bi2 95.89(5) 104_555 104_545 n
La2 K2 Bi2 0.0 104_555 104_555 n
La2 K2 O2 105.4(4) 104_555 102_465 n
La2 K2 O2 108.7(4) 104_555 102_565 n
La2 K2 O2 161.38(33) 104_555 104_545 n
La2 K2 O2 62.40(24) 104_555 104_555 n
La2 K2 O3 35.7(13) 104_555 1_565 n
La2 K2 O3 39.4(12) 104_555 3_465 n
La2 K2 O3 89.8(14) 104_555 102_455 n
La2 K2 O3 92.0(14) 104_555 104_555 n
La2 K2 K2 120.72(4) 104_555 3_465 n
Bi2 K2 Bi2 89.799(5) 3_465 3_475 n
Bi2 K2 Bi2 93.05(11) 3_465 3_565 n
Bi2 K2 Bi2 177.15(10) 3_465 3_575 n
Bi2 K2 Bi2 59.092(31) 3_465 102_465 n
Bi2 K2 Bi2 124.36(9) 3_465 102_565 n
Bi2 K2 Bi2 59.28(4) 3_465 104_545 n
Bi2 K2 Bi2 120.72(4) 3_465 104_555 n
Bi2 K2 O2 44.5(4) 3_465 102_465 n
Bi2 K2 O2 128.3(5) 3_465 102_565 n
Bi2 K2 O2 45.4(5) 3_465 104_545 n
Bi2 K2 O2 125.1(4) 3_465 104_555 n
Bi2 K2 O3 149.5(10) 3_465 1_565 n
Bi2 K2 O3 88.7(15) 3_465 3_465 n
Bi2 K2 O3 35.7(11) 3_465 102_455 n
Bi2 K2 O3 89.2(16) 3_465 104_555 n
Bi2 K2 K2 0.0 3_465 3_465 n
Bi2 K2 Bi2 177.15(10) 3_475 3_565 n
Bi2 K2 Bi2 87.35(10) 3_475 3_575 n
Bi2 K2 Bi2 57.34(4) 3_475 102_465 n
Bi2 K2 Bi2 119.10(10) 3_475 102_565 n
Bi2 K2 Bi2 122.483(32) 3_475 104_545 n
Bi2 K2 Bi2 57.517(32) 3_475 104_555 n
Bi2 K2 O2 52.2(4) 3_475 102_465 n
Bi2 K2 O2 132.0(5) 3_475 102_565 n
Bi2 K2 O2 125.3(5) 3_475 104_545 n
Bi2 K2 O2 42.3(4) 3_475 104_555 n
Bi2 K2 O3 86.5(17) 3_475 1_565 n
Bi2 K2 O3 27.1(9) 3_475 3_465 n
Bi2 K2 O3 86.7(16) 3_475 102_455 n
Bi2 K2 O3 143.1(11) 3_475 104_555 n
Bi2 K2 K2 89.799(5) 3_475 3_465 n
Bi2 K2 Bi2 89.799(5) 3_565 3_575 n
Bi2 K2 Bi2 124.36(9) 3_565 102_465 n
Bi2 K2 Bi2 59.092(31) 3_565 102_565 n
Bi2 K2 Bi2 59.28(4) 3_565 104_545 n
Bi2 K2 Bi2 120.72(4) 3_565 104_555 n
Bi2 K2 O2 130.4(4) 3_565 102_465 n
Bi2 K2 O2 45.7(5) 3_565 102_565 n
Bi2 K2 O2 57.2(5) 3_565 104_545 n
Bi2 K2 O2 135.2(4) 3_565 104_555 n
Bi2 K2 O3 91.1(17) 3_565 1_565 n
Bi2 K2 O3 152.9(8) 3_565 3_465 n
Bi2 K2 O3 95.6(16) 3_565 102_455 n
Bi2 K2 O3 37.1(10) 3_565 104_555 n
Bi2 K2 K2 93.05(11) 3_565 3_465 n
Bi2 K2 Bi2 119.10(10) 3_575 102_465 n
Bi2 K2 Bi2 57.34(4) 3_575 102_565 n
Bi2 K2 Bi2 122.483(32) 3_575 104_545 n
Bi2 K2 Bi2 57.517(32) 3_575 104_555 n
Bi2 K2 O2 133.0(4) 3_575 102_465 n
Bi2 K2 O2 54.2(5) 3_575 102_565 n
Bi2 K2 O2 136.9(5) 3_575 104_545 n
Bi2 K2 O2 52.3(4) 3_575 104_555 n
Bi2 K2 O3 30.2(10) 3_575 1_565 n
Bi2 K2 O3 88.7(15) 3_575 3_465 n
Bi2 K2 O3 143.9(11) 3_575 102_455 n
Bi2 K2 O3 93.0(16) 3_575 104_555 n
Bi2 K2 K2 177.15(10) 3_575 3_465 n
Bi2 K2 Bi2 95.94(5) 102_465 102_565 n
Bi2 K2 Bi2 65.14(7) 102_465 104_545 n
Bi2 K2 Bi2 61.63(7) 102_465 104_555 n
Bi2 K2 O2 62.28(24) 102_465 102_465 n
Bi2 K2 O2 162.53(31) 102_465 102_565 n
Bi2 K2 O2 103.1(4) 102_465 104_545 n
Bi2 K2 O2 97.3(4) 102_465 104_555 n
Bi2 K2 O3 94.1(10) 102_465 1_565 n
Bi2 K2 O3 37.4(15) 102_465 3_465 n
Bi2 K2 O3 33.4(17) 102_465 102_455 n
Bi2 K2 O3 91.2(9) 102_465 104_555 n
Bi2 K2 K2 59.092(31) 102_465 3_465 n
Bi2 K2 Bi2 65.14(7) 102_565 104_545 n
Bi2 K2 Bi2 61.63(7) 102_565 104_555 n
Bi2 K2 O2 158.15(24) 102_565 102_465 n
Bi2 K2 O2 66.72(30) 102_565 102_565 n
Bi2 K2 O2 113.1(4) 102_565 104_545 n
Bi2 K2 O2 105.3(4) 102_565 104_555 n
Bi2 K2 O3 37.7(17) 102_565 1_565 n
Bi2 K2 O3 98.0(9) 102_565 3_465 n
Bi2 K2 O3 95.5(9) 102_565 102_455 n
Bi2 K2 O3 38.6(16) 102_565 104_555 n
Bi2 K2 K2 124.36(9) 102_565 3_465 n
Bi2 K2 Bi2 95.89(5) 104_545 104_555 n
Bi2 K2 O2 101.2(4) 104_545 102_465 n
Bi2 K2 O2 103.6(4) 104_545 102_565 n
Bi2 K2 O2 66.73(31) 104_545 104_545 n
Bi2 K2 O2 157.56(25) 104_545 104_555 n
Bi2 K2 O3 97.9(15) 104_545 1_565 n
Bi2 K2 O3 99.4(13) 104_545 3_465 n
Bi2 K2 O3 39.2(13) 104_545 102_455 n
Bi2 K2 O3 32.9(13) 104_545 104_555 n
Bi2 K2 K2 59.28(4) 104_545 3_465 n
Bi2 K2 O2 105.4(4) 104_555 102_465 n
Bi2 K2 O2 108.7(4) 104_555 102_565 n
Bi2 K2 O2 161.38(33) 104_555 104_545 n
Bi2 K2 O2 62.40(24) 104_555 104_555 n
Bi2 K2 O3 35.7(13) 104_555 1_565 n
Bi2 K2 O3 39.4(12) 104_555 3_465 n
Bi2 K2 O3 89.8(14) 104_555 102_455 n
Bi2 K2 O3 92.0(14) 104_555 104_555 n
Bi2 K2 K2 120.72(4) 104_555 3_465 n
O2 K2 O2 134.9(4) 102_465 102_565 n
O2 K2 O2 73.2(7) 102_465 104_545 n
O2 K2 O2 80.8(6) 102_465 104_555 n
O2 K2 O3 138.5(17) 102_465 1_565 n
O2 K2 O3 66.2(12) 102_465 3_465 n
O2 K2 O3 65.7(10) 102_465 102_455 n
O2 K2 O3 133.2(15) 102_465 104_555 n
O2 K2 K2 44.5(4) 102_465 3_465 n
O2 K2 O2 83.0(6) 102_565 104_545 n
O2 K2 O2 89.7(6) 102_565 104_555 n
O2 K2 O3 73.6(12) 102_565 1_565 n
O2 K2 O3 142.8(17) 102_565 3_465 n
O2 K2 O3 141.2(16) 102_565 102_455 n
O2 K2 O3 74.0(11) 102_565 104_555 n
O2 K2 K2 128.3(5) 102_565 3_465 n
O2 K2 O2 133.8(5) 104_545 104_555 n
O2 K2 O3 148.3(18) 104_545 1_565 n
O2 K2 O3 133.5(16) 104_545 3_465 n
O2 K2 O3 72.6(15) 104_545 102_455 n
O2 K2 O3 77.0(16) 104_545 104_555 n
O2 K2 K2 45.4(5) 104_545 3_465 n
O2 K2 O3 68.2(17) 104_555 1_565 n
O2 K2 O3 60.6(15) 104_555 3_465 n
O2 K2 O3 128.8(17) 104_555 102_455 n
O2 K2 O3 143.8(17) 104_555 104_555 n
O2 K2 K2 125.1(4) 104_555 3_465 n
O3 K2 O3 74.5(5) 1_565 3_465 n
O3 K2 O3 113.8(15) 1_565 102_455 n
O3 K2 O3 76.2(11) 1_565 104_555 n
O3 K2 K2 149.5(10) 1_565 3_465 n
O3 K2 O3 70.7(10) 3_465 102_455 n
O3 K2 O3 116.0(15) 3_465 104_555 n
O3 K2 K2 88.7(15) 3_465 3_465 n
O3 K2 O3 71.5(6) 102_455 104_555 n
O3 K2 K2 35.7(11) 102_455 3_465 n
O3 K2 K2 89.2(16) 104_555 3_465 n
La2 Na2 La2 95.94(5) 102_465 102_565 n
La2 Na2 La2 65.14(7) 102_465 104_545 n
La2 Na2 La2 61.63(7) 102_465 104_555 n
La2 Na2 O2 162.53(31) 102_465 102_565 n
La2 Na2 O2 103.1(4) 102_465 104_545 n
La2 Na2 O3 94.1(10) 102_465 1_565 n
La2 Na2 O3 37.4(15) 102_465 3_465 n
La2 Na2 O3 33.4(17) 102_465 102_455 n
La2 Na2 O3 91.2(9) 102_465 104_555 n
La2 Na2 K2 59.092(31) 102_465 3_465 n
La2 Na2 K2 57.34(4) 102_465 3_475 n
La2 Na2 K2 124.36(9) 102_465 3_565 n
La2 Na2 K2 119.10(10) 102_465 3_575 n
La2 Na2 K2 0.0 102_465 102_465 n
La2 Na2 K2 95.94(5) 102_465 102_565 n
La2 Na2 K2 65.14(7) 102_465 104_545 n
La2 Na2 K2 61.63(7) 102_465 104_555 n
La2 Na2 Na2 59.092(31) 102_465 3_465 n
La2 Na2 Na2 124.36(9) 102_465 3_565 n
La2 Na2 Na2 0.0 102_465 102_465 n
La2 Na2 Na2 95.94(5) 102_465 102_565 n
La2 Na2 Na2 65.14(7) 102_465 104_545 n
La2 Na2 Na2 61.63(7) 102_465 104_555 n
La2 Na2 La2 65.14(7) 102_565 104_545 n
La2 Na2 La2 61.63(7) 102_565 104_555 n
La2 Na2 O2 66.72(30) 102_565 102_565 n
La2 Na2 O2 113.1(4) 102_565 104_545 n
La2 Na2 O3 37.7(17) 102_565 1_565 n
La2 Na2 O3 98.0(9) 102_565 3_465 n
La2 Na2 O3 95.5(9) 102_565 102_455 n
La2 Na2 O3 38.6(16) 102_565 104_555 n
La2 Na2 K2 124.36(9) 102_565 3_465 n
La2 Na2 K2 119.10(10) 102_565 3_475 n
La2 Na2 K2 59.092(31) 102_565 3_565 n
La2 Na2 K2 57.34(4) 102_565 3_575 n
La2 Na2 K2 95.94(5) 102_565 102_465 n
La2 Na2 K2 0.0 102_565 102_565 n
La2 Na2 K2 65.14(7) 102_565 104_545 n
La2 Na2 K2 61.63(7) 102_565 104_555 n
La2 Na2 Na2 124.36(9) 102_565 3_465 n
La2 Na2 Na2 59.092(31) 102_565 3_565 n
La2 Na2 Na2 95.94(5) 102_565 102_465 n
La2 Na2 Na2 0.0 102_565 102_565 n
La2 Na2 Na2 65.14(7) 102_565 104_545 n
La2 Na2 Na2 61.63(7) 102_565 104_555 n
La2 Na2 La2 95.89(5) 104_545 104_555 n
La2 Na2 O2 103.6(4) 104_545 102_565 n
La2 Na2 O2 66.73(31) 104_545 104_545 n
La2 Na2 O3 97.9(15) 104_545 1_565 n
La2 Na2 O3 99.4(13) 104_545 3_465 n
La2 Na2 O3 39.2(13) 104_545 102_455 n
La2 Na2 O3 32.9(13) 104_545 104_555 n
La2 Na2 K2 59.28(4) 104_545 3_465 n
La2 Na2 K2 122.483(32) 104_545 3_475 n
La2 Na2 K2 59.28(4) 104_545 3_565 n
La2 Na2 K2 122.483(32) 104_545 3_575 n
La2 Na2 K2 65.14(7) 104_545 102_465 n
La2 Na2 K2 65.14(7) 104_545 102_565 n
La2 Na2 K2 0.0 104_545 104_545 n
La2 Na2 K2 95.89(5) 104_545 104_555 n
La2 Na2 Na2 59.28(4) 104_545 3_465 n
La2 Na2 Na2 59.28(4) 104_545 3_565 n
La2 Na2 Na2 65.14(7) 104_545 102_465 n
La2 Na2 Na2 65.14(7) 104_545 102_565 n
La2 Na2 Na2 0.0 104_545 104_545 n
La2 Na2 Na2 95.89(5) 104_545 104_555 n
La2 Na2 O2 108.7(4) 104_555 102_565 n
La2 Na2 O2 161.38(33) 104_555 104_545 n
La2 Na2 O3 35.7(13) 104_555 1_565 n
La2 Na2 O3 39.4(12) 104_555 3_465 n
La2 Na2 O3 89.8(14) 104_555 102_455 n
La2 Na2 O3 92.0(14) 104_555 104_555 n
La2 Na2 K2 120.72(4) 104_555 3_465 n
La2 Na2 K2 57.517(32) 104_555 3_475 n
La2 Na2 K2 120.72(4) 104_555 3_565 n
La2 Na2 K2 57.517(32) 104_555 3_575 n
La2 Na2 K2 61.63(7) 104_555 102_465 n
La2 Na2 K2 61.63(7) 104_555 102_565 n
La2 Na2 K2 95.89(5) 104_555 104_545 n
La2 Na2 K2 0.0 104_555 104_555 n
La2 Na2 Na2 120.72(4) 104_555 3_465 n
La2 Na2 Na2 120.72(4) 104_555 3_565 n
La2 Na2 Na2 61.63(7) 104_555 102_465 n
La2 Na2 Na2 61.63(7) 104_555 102_565 n
La2 Na2 Na2 95.89(5) 104_555 104_545 n
La2 Na2 Na2 0.0 104_555 104_555 n
O2 Na2 O2 83.0(6) 102_565 104_545 n
O2 Na2 O3 73.6(12) 102_565 1_565 n
O2 Na2 O3 142.8(17) 102_565 3_465 n
O2 Na2 O3 141.2(16) 102_565 102_455 n
O2 Na2 O3 74.0(11) 102_565 104_555 n
O2 Na2 K2 128.3(5) 102_565 3_465 n
O2 Na2 K2 132.0(5) 102_565 3_475 n
O2 Na2 K2 45.7(5) 102_565 3_565 n
O2 Na2 K2 54.2(5) 102_565 3_575 n
O2 Na2 K2 162.53(31) 102_565 102_465 n
O2 Na2 K2 66.72(30) 102_565 102_565 n
O2 Na2 K2 103.6(4) 102_565 104_545 n
O2 Na2 K2 108.7(4) 102_565 104_555 n
O2 Na2 Na2 128.3(5) 102_565 3_465 n
O2 Na2 Na2 45.7(5) 102_565 3_565 n
O2 Na2 Na2 162.53(31) 102_565 102_465 n
O2 Na2 Na2 66.72(30) 102_565 102_565 n
O2 Na2 Na2 103.6(4) 102_565 104_545 n
O2 Na2 Na2 108.7(4) 102_565 104_555 n
O2 Na2 O3 148.3(18) 104_545 1_565 n
O2 Na2 O3 133.5(16) 104_545 3_465 n
O2 Na2 O3 72.6(15) 104_545 102_455 n
O2 Na2 O3 77.0(16) 104_545 104_555 n
O2 Na2 K2 45.4(5) 104_545 3_465 n
O2 Na2 K2 125.3(5) 104_545 3_475 n
O2 Na2 K2 57.2(5) 104_545 3_565 n
O2 Na2 K2 136.9(5) 104_545 3_575 n
O2 Na2 K2 103.1(4) 104_545 102_465 n
O2 Na2 K2 113.1(4) 104_545 102_565 n
O2 Na2 K2 66.73(31) 104_545 104_545 n
O2 Na2 K2 161.38(33) 104_545 104_555 n
O2 Na2 Na2 45.4(5) 104_545 3_465 n
O2 Na2 Na2 57.2(5) 104_545 3_565 n
O2 Na2 Na2 103.1(4) 104_545 102_465 n
O2 Na2 Na2 113.1(4) 104_545 102_565 n
O2 Na2 Na2 66.73(31) 104_545 104_545 n
O2 Na2 Na2 161.38(33) 104_545 104_555 n
O3 Na2 O3 74.5(5) 1_565 3_465 n
O3 Na2 O3 113.8(15) 1_565 102_455 n
O3 Na2 O3 76.2(11) 1_565 104_555 n
O3 Na2 K2 149.5(10) 1_565 3_465 n
O3 Na2 K2 86.5(17) 1_565 3_475 n
O3 Na2 K2 91.1(17) 1_565 3_565 n
O3 Na2 K2 30.2(10) 1_565 3_575 n
O3 Na2 K2 94.1(10) 1_565 102_465 n
O3 Na2 K2 37.7(17) 1_565 102_565 n
O3 Na2 K2 97.9(15) 1_565 104_545 n
O3 Na2 K2 35.7(13) 1_565 104_555 n
O3 Na2 Na2 149.5(10) 1_565 3_465 n
O3 Na2 Na2 91.1(17) 1_565 3_565 n
O3 Na2 Na2 94.1(10) 1_565 102_465 n
O3 Na2 Na2 37.7(17) 1_565 102_565 n
O3 Na2 Na2 97.9(15) 1_565 104_545 n
O3 Na2 Na2 35.7(13) 1_565 104_555 n
O3 Na2 O3 70.7(10) 3_465 102_455 n
O3 Na2 O3 116.0(15) 3_465 104_555 n
O3 Na2 K2 88.7(15) 3_465 3_465 n
O3 Na2 K2 27.1(9) 3_465 3_475 n
O3 Na2 K2 152.9(8) 3_465 3_565 n
O3 Na2 K2 88.7(15) 3_465 3_575 n
O3 Na2 K2 37.4(15) 3_465 102_465 n
O3 Na2 K2 98.0(9) 3_465 102_565 n
O3 Na2 K2 99.4(13) 3_465 104_545 n
O3 Na2 K2 39.4(12) 3_465 104_555 n
O3 Na2 Na2 88.7(15) 3_465 3_465 n
O3 Na2 Na2 152.9(8) 3_465 3_565 n
O3 Na2 Na2 37.4(15) 3_465 102_465 n
O3 Na2 Na2 98.0(9) 3_465 102_565 n
O3 Na2 Na2 99.4(13) 3_465 104_545 n
O3 Na2 Na2 39.4(12) 3_465 104_555 n
O3 Na2 O3 71.5(6) 102_455 104_555 n
O3 Na2 K2 35.7(11) 102_455 3_465 n
O3 Na2 K2 86.7(16) 102_455 3_475 n
O3 Na2 K2 95.6(16) 102_455 3_565 n
O3 Na2 K2 143.9(11) 102_455 3_575 n
O3 Na2 K2 33.4(17) 102_455 102_465 n
O3 Na2 K2 95.5(9) 102_455 102_565 n
O3 Na2 K2 39.2(13) 102_455 104_545 n
O3 Na2 K2 89.8(14) 102_455 104_555 n
O3 Na2 Na2 35.7(11) 102_455 3_465 n
O3 Na2 Na2 95.6(16) 102_455 3_565 n
O3 Na2 Na2 33.4(17) 102_455 102_465 n
O3 Na2 Na2 95.5(9) 102_455 102_565 n
O3 Na2 Na2 39.2(13) 102_455 104_545 n
O3 Na2 Na2 89.8(14) 102_455 104_555 n
O3 Na2 K2 89.2(16) 104_555 3_465 n
O3 Na2 K2 143.1(11) 104_555 3_475 n
O3 Na2 K2 37.1(10) 104_555 3_565 n
O3 Na2 K2 93.0(16) 104_555 3_575 n
O3 Na2 K2 91.2(9) 104_555 102_465 n
O3 Na2 K2 38.6(16) 104_555 102_565 n
O3 Na2 K2 32.9(13) 104_555 104_545 n
O3 Na2 K2 92.0(14) 104_555 104_555 n
O3 Na2 Na2 89.2(16) 104_555 3_465 n
O3 Na2 Na2 37.1(10) 104_555 3_565 n
O3 Na2 Na2 91.2(9) 104_555 102_465 n
O3 Na2 Na2 38.6(16) 104_555 102_565 n
O3 Na2 Na2 32.9(13) 104_555 104_545 n
O3 Na2 Na2 92.0(14) 104_555 104_555 n
K2 Na2 K2 89.799(5) 3_465 3_475 n
K2 Na2 K2 93.05(11) 3_465 3_565 n
K2 Na2 K2 177.15(10) 3_465 3_575 n
K2 Na2 K2 59.092(31) 3_465 102_465 n
K2 Na2 K2 124.36(9) 3_465 102_565 n
K2 Na2 K2 59.28(4) 3_465 104_545 n
K2 Na2 K2 120.72(4) 3_465 104_555 n
K2 Na2 Na2 0.0 3_465 3_465 n
K2 Na2 Na2 93.05(11) 3_465 3_565 n
K2 Na2 Na2 59.092(31) 3_465 102_465 n
K2 Na2 Na2 124.36(9) 3_465 102_565 n
K2 Na2 Na2 59.28(4) 3_465 104_545 n
K2 Na2 Na2 120.72(4) 3_465 104_555 n
K2 Na2 K2 177.15(10) 3_475 3_565 n
K2 Na2 K2 87.35(10) 3_475 3_575 n
K2 Na2 K2 57.34(4) 3_475 102_465 n
K2 Na2 K2 119.10(10) 3_475 102_565 n
K2 Na2 K2 122.483(32) 3_475 104_545 n
K2 Na2 K2 57.517(32) 3_475 104_555 n
K2 Na2 Na2 89.799(5) 3_475 3_465 n
K2 Na2 Na2 177.15(10) 3_475 3_565 n
K2 Na2 Na2 57.34(4) 3_475 102_465 n
K2 Na2 Na2 119.10(10) 3_475 102_565 n
K2 Na2 Na2 122.483(32) 3_475 104_545 n
K2 Na2 Na2 57.517(32) 3_475 104_555 n
K2 Na2 K2 89.799(5) 3_565 3_575 n
K2 Na2 K2 124.36(9) 3_565 102_465 n
K2 Na2 K2 59.092(31) 3_565 102_565 n
K2 Na2 K2 59.28(4) 3_565 104_545 n
K2 Na2 K2 120.72(4) 3_565 104_555 n
K2 Na2 Na2 93.05(11) 3_565 3_465 n
K2 Na2 Na2 0.0 3_565 3_565 n
K2 Na2 Na2 124.36(9) 3_565 102_465 n
K2 Na2 Na2 59.092(31) 3_565 102_565 n
K2 Na2 Na2 59.28(4) 3_565 104_545 n
K2 Na2 Na2 120.72(4) 3_565 104_555 n
K2 Na2 K2 119.10(10) 3_575 102_465 n
K2 Na2 K2 57.34(4) 3_575 102_565 n
K2 Na2 K2 122.483(32) 3_575 104_545 n
K2 Na2 K2 57.517(32) 3_575 104_555 n
K2 Na2 Na2 177.15(10) 3_575 3_465 n
K2 Na2 Na2 89.799(5) 3_575 3_565 n
K2 Na2 Na2 119.10(10) 3_575 102_465 n
K2 Na2 Na2 57.34(4) 3_575 102_565 n
K2 Na2 Na2 122.483(32) 3_575 104_545 n
K2 Na2 Na2 57.517(32) 3_575 104_555 n
K2 Na2 K2 95.94(5) 102_465 102_565 n
K2 Na2 K2 65.14(7) 102_465 104_545 n
K2 Na2 K2 61.63(7) 102_465 104_555 n
K2 Na2 Na2 59.092(31) 102_465 3_465 n
K2 Na2 Na2 124.36(9) 102_465 3_565 n
K2 Na2 Na2 0.0 102_465 102_465 n
K2 Na2 Na2 95.94(5) 102_465 102_565 n
K2 Na2 Na2 65.14(7) 102_465 104_545 n
K2 Na2 Na2 61.63(7) 102_465 104_555 n
K2 Na2 K2 65.14(7) 102_565 104_545 n
K2 Na2 K2 61.63(7) 102_565 104_555 n
K2 Na2 Na2 124.36(9) 102_565 3_465 n
K2 Na2 Na2 59.092(31) 102_565 3_565 n
K2 Na2 Na2 95.94(5) 102_565 102_465 n
K2 Na2 Na2 0.0 102_565 102_565 n
K2 Na2 Na2 65.14(7) 102_565 104_545 n
K2 Na2 Na2 61.63(7) 102_565 104_555 n
K2 Na2 K2 95.89(5) 104_545 104_555 n
K2 Na2 Na2 59.28(4) 104_545 3_465 n
K2 Na2 Na2 59.28(4) 104_545 3_565 n
K2 Na2 Na2 65.14(7) 104_545 102_465 n
K2 Na2 Na2 65.14(7) 104_545 102_565 n
K2 Na2 Na2 0.0 104_545 104_545 n
K2 Na2 Na2 95.89(5) 104_545 104_555 n
K2 Na2 Na2 120.72(4) 104_555 3_465 n
K2 Na2 Na2 120.72(4) 104_555 3_565 n
K2 Na2 Na2 61.63(7) 104_555 102_465 n
K2 Na2 Na2 61.63(7) 104_555 102_565 n
K2 Na2 Na2 95.89(5) 104_555 104_545 n
K2 Na2 Na2 0.0 104_555 104_555 n
Na2 Na2 Na2 93.05(11) 3_465 3_565 n
Na2 Na2 Na2 59.092(31) 3_465 102_465 n
Na2 Na2 Na2 124.36(9) 3_465 102_565 n
Na2 Na2 Na2 59.28(4) 3_465 104_545 n
Na2 Na2 Na2 120.72(4) 3_465 104_555 n
Na2 Na2 Na2 124.36(9) 3_565 102_465 n
Na2 Na2 Na2 59.092(31) 3_565 102_565 n
Na2 Na2 Na2 59.28(4) 3_565 104_545 n
Na2 Na2 Na2 120.72(4) 3_565 104_555 n
Na2 Na2 Na2 95.94(5) 102_465 102_565 n
Na2 Na2 Na2 65.14(7) 102_465 104_545 n
Na2 Na2 Na2 61.63(7) 102_465 104_555 n
Na2 Na2 Na2 65.14(7) 102_565 104_545 n
Na2 Na2 Na2 61.63(7) 102_565 104_555 n
Na2 Na2 Na2 95.89(5) 104_545 104_555 n

loop_
_geom_bond_atom_site_label_1
_geom_bond_atom_site_label_2
_geom_bond_distance
_geom_bond_site_symmetry_2
_geom_bond_publ_flag
K1 K1 3.785(9) 2_455 n
K1 K1 3.994(10) 2_465 n
K1 K1 3.785(9) 2_555 n
K1 K1 3.994(10) 2_565 n
K1 Na1 3.785(9) 2_455 n
K1 Na1 3.994(10) 2_465 n
K1 Na1 3.785(9) 2_555 n
K1 Na1 3.994(10) 2_565 n
K1 La1 3.785(9) 2_455 n
K1 La1 3.994(10) 2_465 n
K1 La1 3.785(9) 2_555 n
K1 La1 3.994(10) 2_565 n
K1 Bi1 3.785(9) 2_455 n
K1 Bi1 3.994(10) 2_465 n
K1 Bi1 3.785(9) 2_555 n
K1 Bi1 3.994(10) 2_565 n
K1 Nb1 3.585(5) 101_444 n
K1 Nb1 3.397(5) 101_544 n
K1 Nb1 3.413(8) 102_455 n
K1 Nb1 3.562(8) 102_465 n
K1 Nb1 3.413(8) 103_454 n
K1 Nb1 3.562(8) 103_464 n
K1 Nb1 3.585(5) 104_445 n
K1 Nb1 3.397(5) 104_545 n
K1 O1 2.70(6) 1_455 n
K1 O1 2.80(6) 1_555 n
K1 O1 2.62(5) 2_455 n
K1 O1 2.87(5) 2_465 n
K1 O4 3.060(23) 1_445 n
K1 O4 2.567(20) 2_465 n
K1 O4 2.567(20) 3_465 n
K1 O4 3.060(23) 4_445 n
K1 O5 2.74(4) 101_444 n
K1 O5 2.77(4) 102_465 n
K1 O5 2.77(4) 103_464 n
K1 O5 2.74(4) 104_445 n
K1 K2 5.0264(10) 2_465 n
K1 K2 5.0264(10) 3_465 n
Na1 K1 3.785(9) 2_455 n
Na1 K1 3.994(10) 2_465 n
Na1 K1 3.785(9) 2_555 n
Na1 K1 3.994(10) 2_565 n
Na1 Na1 3.785(9) 2_455 n
Na1 Na1 3.994(10) 2_465 n
Na1 Na1 3.785(9) 2_555 n
Na1 Na1 3.994(10) 2_565 n
Na1 La1 3.785(9) 2_455 n
Na1 La1 3.994(10) 2_465 n
Na1 La1 3.785(9) 2_555 n
Na1 La1 3.994(10) 2_565 n
Na1 Bi1 3.785(9) 2_455 n
Na1 Bi1 3.994(10) 2_465 n
Na1 Bi1 3.785(9) 2_555 n
Na1 Bi1 3.994(10) 2_565 n
Na1 Nb1 3.585(5) 101_444 n
Na1 Nb1 3.397(5) 101_544 n
Na1 Nb1 3.413(8) 102_455 n
Na1 Nb1 3.562(8) 102_465 n
Na1 Nb1 3.413(8) 103_454 n
Na1 Nb1 3.562(8) 103_464 n
Na1 Nb1 3.585(5) 104_445 n
Na1 Nb1 3.397(5) 104_545 n
Na1 O1 2.70(6) 1_455 n
Na1 O1 2.80(6) 1_555 n
Na1 O1 2.62(5) 2_455 n
Na1 O1 2.87(5) 2_465 n
Na1 O4 3.060(23) 1_445 n
Na1 O4 2.567(20) 2_465 n
Na1 O4 2.567(20) 3_465 n
Na1 O4 3.060(23) 4_445 n
Na1 O5 2.74(4) 101_444 n
Na1 O5 2.77(4) 102_465 n
Na1 O5 2.77(4) 103_464 n
Na1 O5 2.74(4) 104_445 n
La1 K1 3.785(9) 2_455 n
La1 K1 3.994(10) 2_465 n
La1 K1 3.785(9) 2_555 n
La1 K1 3.994(10) 2_565 n
La1 Na1 3.785(9) 2_455 n
La1 Na1 3.994(10) 2_465 n
La1 Na1 3.785(9) 2_555 n
La1 Na1 3.994(10) 2_565 n
La1 La1 3.785(9) 2_455 n
La1 La1 3.994(10) 2_465 n
La1 La1 3.785(9) 2_555 n
La1 La1 3.994(10) 2_565 n
La1 Bi1 3.785(9) 2_455 n
La1 Bi1 3.785(9) 2_555 n
La1 Nb1 3.585(5) 101_444 n
La1 Nb1 3.397(5) 101_544 n
La1 Nb1 3.413(8) 102_455 n
La1 Nb1 3.562(8) 102_465 n
La1 Nb1 3.413(8) 103_454 n
La1 Nb1 3.562(8) 103_464 n
La1 Nb1 3.585(5) 104_445 n
La1 Nb1 3.397(5) 104_545 n
La1 O1 2.70(6) 1_455 n
La1 O1 2.80(6) 1_555 n
La1 O1 2.62(5) 2_455 n
La1 O1 2.87(5) 2_465 n
La1 O4 3.060(23) 1_445 n
La1 O4 2.567(20) 2_465 n
La1 O4 2.567(20) 3_465 n
La1 O4 3.060(23) 4_445 n
La1 O5 2.74(4) 101_444 n
La1 O5 2.77(4) 102_465 n
La1 O5 2.77(4) 103_464 n
La1 O5 2.74(4) 104_445 n
Bi1 K1 3.785(9) 2_455 n
Bi1 K1 3.994(10) 2_465 n
Bi1 K1 3.785(9) 2_555 n
Bi1 K1 3.994(10) 2_565 n
Bi1 Na1 3.785(9) 2_455 n
Bi1 Na1 3.994(10) 2_465 n
Bi1 Na1 3.785(9) 2_555 n
Bi1 Na1 3.994(10) 2_565 n
Bi1 La1 3.785(9) 2_455 n
Bi1 La1 3.785(9) 2_555 n
Bi1 Bi1 3.785(9) 2_455 n
Bi1 Bi1 3.785(9) 2_555 n
Bi1 Nb1 3.397(5) 101_544 n
Bi1 Nb1 3.413(8) 102_455 n
Bi1 Nb1 3.562(8) 102_465 n
Bi1 Nb1 3.413(8) 103_454 n
Bi1 Nb1 3.562(8) 103_464 n
Bi1 Nb1 3.397(5) 104_545 n
Bi1 O1 2.70(6) 1_455 n
Bi1 O1 2.80(6) 1_555 n
Bi1 O1 2.62(5) 2_455 n
Bi1 O1 2.87(5) 2_465 n
Bi1 O4 2.567(20) 2_465 n
Bi1 O4 2.567(20) 3_465 n
Bi1 O5 2.74(4) 101_444 n
Bi1 O5 2.77(4) 102_465 n
Bi1 O5 2.77(4) 103_464 n
Bi1 O5 2.74(4) 104_445 n
La2 La2 3.7927(33) 3_465 n
La2 La2 3.986(4) 3_475 n
La2 La2 3.7927(33) 3_565 n
La2 La2 3.986(4) 3_575 n
La2 La2 3.7055(14) 102_465 n
La2 La2 3.7055(14) 102_565 n
La2 La2 3.6983(14) 104_545 n
La2 La2 3.6983(14) 104_555 n
La2 Bi2 3.7927(33) 3_465 n
La2 Bi2 3.7927(33) 3_565 n
La2 Bi2 3.7055(14) 102_465 n
La2 Bi2 3.7055(14) 102_565 n
La2 Bi2 3.6983(14) 104_545 n
La2 Bi2 3.6983(14) 104_555 n
La2 O2 2.699(22) 102_565 n
La2 O2 2.713(23) 104_545 n
La2 O3 2.16(6) 1_565 n
La2 O3 2.38(6) 3_465 n
La2 O3 2.39(5) 102_455 n
La2 O3 2.32(5) 104_555 n
La2 K2 3.7927(33) 3_465 n
La2 K2 3.986(4) 3_475 n
La2 K2 3.7927(33) 3_565 n
La2 K2 3.986(4) 3_575 n
La2 K2 3.7055(14) 102_465 n
La2 K2 3.7055(14) 102_565 n
La2 K2 3.6983(14) 104_545 n
La2 K2 3.6983(14) 104_555 n
La2 Na2 3.7927(33) 3_465 n
La2 Na2 3.986(4) 3_475 n
La2 Na2 3.7927(33) 3_565 n
La2 Na2 3.986(4) 3_575 n
La2 Na2 3.7055(14) 102_465 n
La2 Na2 3.7055(14) 102_565 n
La2 Na2 3.6983(14) 104_545 n
La2 Na2 3.6983(14) 104_555 n
Bi2 La2 3.7927(33) 3_465 n
Bi2 La2 3.7927(33) 3_565 n
Bi2 La2 3.7055(14) 102_465 n
Bi2 La2 3.7055(14) 102_565 n
Bi2 La2 3.6983(14) 104_545 n
Bi2 La2 3.6983(14) 104_555 n
Bi2 Bi2 3.7927(33) 3_465 n
Bi2 Bi2 3.7927(33) 3_565 n
Bi2 Bi2 3.7055(14) 102_465 n
Bi2 Bi2 3.7055(14) 102_565 n
Bi2 Bi2 3.6983(14) 104_545 n
Bi2 Bi2 3.6983(14) 104_555 n
Bi2 O2 2.699(22) 102_565 n
Bi2 O2 2.713(23) 104_545 n
Bi2 O3 2.16(6) 1_565 n
Bi2 O3 2.38(6) 3_465 n
Bi2 O3 2.39(5) 102_455 n
Bi2 O3 2.32(5) 104_555 n
Bi2 K2 3.7927(33) 3_465 n
Bi2 K2 3.986(4) 3_475 n
Bi2 K2 3.7927(33) 3_565 n
Bi2 K2 3.986(4) 3_575 n
Bi2 K2 3.7055(14) 102_465 n
Bi2 K2 3.7055(14) 102_565 n
Bi2 K2 3.6983(14) 104_545 n
Bi2 K2 3.6983(14) 104_555 n
Bi2 Na2 3.7927(33) 3_465 n
Bi2 Na2 3.986(4) 3_475 n
Bi2 Na2 3.7927(33) 3_565 n
Bi2 Na2 3.986(4) 3_575 n
Bi2 Na2 3.7055(14) 102_465 n
Bi2 Na2 3.7055(14) 102_565 n
Bi2 Na2 3.6983(14) 104_545 n
Bi2 Na2 3.6983(14) 104_555 n
Nb1 K1 3.397(5) 101_555 n
Nb1 K1 3.585(5) 101_655 n
Nb1 K1 3.413(8) 102_555 n
Nb1 K1 3.562(8) 102_565 n
Nb1 Na1 3.397(5) 101_555 n
Nb1 Na1 3.585(5) 101_655 n
Nb1 Na1 3.413(8) 102_555 n
Nb1 Na1 3.562(8) 102_565 n
Nb1 La1 3.397(5) 101_555 n
Nb1 La1 3.585(5) 101_655 n
Nb1 La1 3.413(8) 102_555 n
Nb1 La1 3.562(8) 102_565 n
Nb1 Bi1 3.397(5) 101_555 n
Nb1 Bi1 3.413(8) 102_555 n
Nb1 Bi1 3.562(8) 102_565 n
Nb1 O1 2.152(5) 101_555 n
Nb1 O2 1.791(12) 1_555 n
Nb1 O4 2.047(29) 102_465 n
Nb1 O4 1.856(29) 104_545 n
Nb1 O5 1.98(6) 2_476 n
Nb1 O5 1.98(6) 4_556 n
Nb1 K2 3.933(8) 102_465 n
Nb1 K2 4.035(8) 102_565 n
Nb1 K2 4.012(5) 104_545 n
Nb1 K2 3.946(5) 104_555 n
O1 K1 2.80(6) 1_555 n
O1 K1 2.70(6) 1_655 n
O1 K1 2.62(5) 2_555 n
O1 K1 2.87(5) 2_565 n
O1 Na1 2.80(6) 1_555 n
O1 Na1 2.70(6) 1_655 n
O1 Na1 2.62(5) 2_555 n
O1 Na1 2.87(5) 2_565 n
O1 La1 2.80(6) 1_555 n
O1 La1 2.70(6) 1_655 n
O1 La1 2.62(5) 2_555 n
O1 La1 2.87(5) 2_565 n
O1 Bi1 2.80(6) 1_555 n
O1 Bi1 2.70(6) 1_655 n
O1 Bi1 2.62(5) 2_555 n
O1 Bi1 2.87(5) 2_565 n
O1 Nb1 2.152(5) 101_544 n
O1 Nb1 2.152(5) 104_545 n
O2 La2 2.699(22) 102_465 n
O2 La2 2.713(23) 104_555 n
O2 Bi2 2.699(22) 102_465 n
O2 Bi2 2.713(23) 104_555 n
O2 Nb1 1.791(12) 1_555 n
O2 K2 3.621(12) 1_555 n
O2 K2 2.699(22) 102_465 n
O2 K2 3.256(22) 102_565 n
O2 K2 3.252(23) 104_545 n
O2 K2 2.713(23) 104_555 n
O2 Na2 2.699(22) 102_465 n
O2 Na2 2.713(23) 104_555 n
O3 La2 2.16(6) 1_545 n
O3 La2 2.38(6) 3_565 n
O3 La2 2.39(5) 102_555 n
O3 La2 2.32(5) 104_545 n
O3 Bi2 2.16(6) 1_545 n
O3 Bi2 2.38(6) 3_565 n
O3 Bi2 2.39(5) 102_555 n
O3 Bi2 2.32(5) 104_545 n
O3 K2 2.16(6) 1_545 n
O3 K2 2.38(6) 3_565 n
O3 K2 2.39(5) 102_555 n
O3 K2 2.32(5) 104_545 n
O3 Na2 2.16(6) 1_545 n
O3 Na2 2.38(6) 3_565 n
O3 Na2 2.39(5) 102_555 n
O3 Na2 2.32(5) 104_545 n
O4 K1 3.060(23) 1_665 n
O4 K1 2.567(20) 2_565 n
O4 Na1 3.060(23) 1_665 n
O4 Na1 2.567(20) 2_565 n
O4 La1 3.060(23) 1_665 n
O4 La1 2.567(20) 2_565 n
O4 Bi1 2.567(20) 2_565 n
O4 Nb1 2.047(29) 102_565 n
O4 Nb1 1.856(29) 104_555 n
O4 K2 3.406(18) 1_555 n
O5 K1 2.74(4) 101_655 n
O5 K1 2.77(4) 102_565 n
O5 Na1 2.74(4) 101_655 n
O5 Na1 2.77(4) 102_565 n
O5 La1 2.74(4) 101_655 n
O5 La1 2.77(4) 102_565 n
O5 Bi1 2.74(4) 101_655 n
O5 Bi1 2.77(4) 102_565 n
O5 Nb1 1.98(6) 2_576 n
O5 Nb1 1.98(6) 4_556 n
O5 K2 3.629(33) 103_565 n
K2 K1 5.0264(10) 2_565 n
K2 La2 3.7927(33) 3_465 n
K2 La2 3.986(4) 3_475 n
K2 La2 3.7927(33) 3_565 n
K2 La2 3.986(4) 3_575 n
K2 La2 3.7055(14) 102_465 n
K2 La2 3.7055(14) 102_565 n
K2 La2 3.6983(14) 104_545 n
K2 La2 3.6983(14) 104_555 n
K2 Bi2 3.7927(33) 3_465 n
K2 Bi2 3.986(4) 3_475 n
K2 Bi2 3.7927(33) 3_565 n
K2 Bi2 3.986(4) 3_575 n
K2 Bi2 3.7055(14) 102_465 n
K2 Bi2 3.7055(14) 102_565 n
K2 Bi2 3.6983(14) 104_545 n
K2 Bi2 3.6983(14) 104_555 n
K2 Nb1 4.035(8) 102_465 n
K2 Nb1 3.933(8) 102_565 n
K2 Nb1 3.946(5) 104_545 n
K2 Nb1 4.012(5) 104_555 n
K2 O2 3.621(12) 1_555 n
K2 O2 3.256(22) 102_465 n
K2 O2 2.699(22) 102_565 n
K2 O2 2.713(23) 104_545 n
K2 O2 3.252(23) 104_555 n
K2 O3 2.16(6) 1_565 n
K2 O3 2.38(6) 3_465 n
K2 O3 2.39(5) 102_455 n
K2 O3 2.32(5) 104_555 n
K2 O4 3.406(18) 1_555 n
K2 O5 3.629(33) 103_464 n
K2 K2 3.7927(33) 3_465 n
K2 K2 3.986(4) 3_475 n
K2 K2 3.7927(33) 3_565 n
K2 K2 3.986(4) 3_575 n
K2 K2 3.7055(14) 102_465 n
K2 K2 3.7055(14) 102_565 n
K2 K2 3.6983(14) 104_545 n
K2 K2 3.6983(14) 104_555 n
K2 Na2 3.7927(33) 3_465 n
K2 Na2 3.986(4) 3_475 n
K2 Na2 3.7927(33) 3_565 n
K2 Na2 3.986(4) 3_575 n
K2 Na2 3.7055(14) 102_465 n
K2 Na2 3.7055(14) 102_565 n
K2 Na2 3.6983(14) 104_545 n
K2 Na2 3.6983(14) 104_555 n
Na2 La2 3.7927(33) 3_465 n
Na2 La2 3.986(4) 3_475 n
Na2 La2 3.7927(33) 3_565 n
Na2 La2 3.986(4) 3_575 n
Na2 La2 3.7055(14) 102_465 n
Na2 La2 3.7055(14) 102_565 n
Na2 La2 3.6983(14) 104_545 n
Na2 La2 3.6983(14) 104_555 n
Na2 Bi2 3.7927(33) 3_465 n
Na2 Bi2 3.986(4) 3_475 n
Na2 Bi2 3.7927(33) 3_565 n
Na2 Bi2 3.986(4) 3_575 n
Na2 Bi2 3.7055(14) 102_465 n
Na2 Bi2 3.7055(14) 102_565 n
Na2 Bi2 3.6983(14) 104_545 n
Na2 Bi2 3.6983(14) 104_555 n
Na2 O2 2.699(22) 102_565 n
Na2 O2 2.713(23) 104_545 n
Na2 O3 2.16(6) 1_565 n
Na2 O3 2.38(6) 3_465 n
Na2 O3 2.39(5) 102_455 n
Na2 O3 2.32(5) 104_555 n
Na2 K2 3.7927(33) 3_465 n
Na2 K2 3.986(4) 3_475 n
Na2 K2 3.7927(33) 3_565 n
Na2 K2 3.986(4) 3_575 n
Na2 K2 3.7055(14) 102_465 n
Na2 K2 3.7055(14) 102_565 n
Na2 K2 3.6983(14) 104_545 n
Na2 K2 3.6983(14) 104_555 n
Na2 Na2 3.7927(33) 3_465 n
Na2 Na2 3.986(4) 3_475 n
Na2 Na2 3.7927(33) 3_565 n
Na2 Na2 3.986(4) 3_575 n
Na2 Na2 3.7055(14) 102_465 n
Na2 Na2 3.7055(14) 102_565 n
Na2 Na2 3.6983(14) 104_545 n
Na2 Na2 3.6983(14) 104_555 n
